data_7046045
loop_
_publ_author_name
'Leng, Ji-Dong'
'Kostopoulos, Andreas K.'
'Isherwood, Liam H.'
'Ariciu, Ana-Maria'
'Tuna, Floriana'
'Vit\'orica-Yrez\'abal, I\~nigo J'
'Pritchard, Robin G.'
'Whitehead, George F. S.'
'Timco, Grigore A.'
'Mills, David P.'
'Winpenny, Richard E. P.'

_publ_section_title
;
 Chromium chains as polydentate fluoride ligands for actinides and group
 IV metals.
;
_journal_issue 18
_journal_name_full 'Dalton transactions (Cambridge, England : 2003)'
_journal_page_first 6361
_journal_page_last 6369
_journal_paper_doi 10.1039/c8dt00803e
_journal_volume 47
_journal_year 2018
_chemical_formula_moiety 'C80 H144 Cr6 F5 O35 Ti2, C6 H16 N, C7 H8'
_chemical_formula_sum 'C93 H168 Cr6 F5 N O35 Ti2'
_chemical_formula_weight 2363.07
_space_group_crystal_system monoclinic
_space_group_IT_number 14
_space_group_name_Hall '-P 2ybc'
_space_group_name_H-M_alt 'P 1 21/c 1'
_symmetry_space_group_name_Hall '-P 2ybc'
_symmetry_space_group_name_H-M 'P 1 21/c 1'
_atom_sites_solution_hydrogens geom
_atom_sites_solution_primary direct
_audit_creation_date 2016-10-11
_audit_creation_method
;
Olex2 1.2
(compiled 2016.09.09 svn.r3337 for OlexSys, GUI svn.r5227)
;
_audit_update_record
;
2017-12-22 deposited with the CCDC.
2018-03-29 downloaded from the CCDC.
;
_cell_angle_alpha 90
_cell_angle_beta 99.553(5)
_cell_angle_gamma 90
_cell_formula_units_Z 4
_cell_length_a 25.0563(18)
_cell_length_b 16.9637(14)
_cell_length_c 31.2329(18)
_cell_measurement_reflns_used 7207
_cell_measurement_temperature 150(2)
_cell_measurement_theta_max 25.8280
_cell_measurement_theta_min 3.7610
_cell_volume 13091.4(16)
_computing_cell_refinement
;
CrysAlisPro, Agilent Technologies,
Version 1.171.37.35h (release 09-02-2015 CrysAlis171 .NET)
(compiled Feb  9 2015,16:26:32)
;
_computing_data_collection
;
CrysAlisPro, Agilent Technologies,
Version 1.171.37.35h (release 09-02-2015 CrysAlis171 .NET)
(compiled Feb  9 2015,16:26:32)
;
_computing_data_reduction
;
CrysAlisPro, Agilent Technologies,
Version 1.171.37.35h (release 09-02-2015 CrysAlis171 .NET)
(compiled Feb  9 2015,16:26:32)
;
_computing_molecular_graphics 'Olex2 (Dolomanov et al., 2009)'
_computing_publication_material 'Olex2 (Dolomanov et al., 2009)'
_computing_structure_refinement 'ShelXL (Sheldrick, 2015)'
_computing_structure_solution 'ShelXS (Sheldrick, 2008)'
_diffrn_ambient_temperature 150.15
_diffrn_detector 'CCD plate'
_diffrn_detector_area_resol_mean 5.1636
_diffrn_detector_type Atlas
_diffrn_measured_fraction_theta_full 0.927
_diffrn_measured_fraction_theta_max 0.994
_diffrn_measurement_details
;
#__ type_ start__ end____ width___ exp.time_
  1 omega   35.00  100.00   1.0000    3.3000
omega____ theta____ kappa____ phi______ frames
    -       11.6924  178.0000    0.0000 65

#__ type_ start__ end____ width___ exp.time_
  2 omega  -83.00   13.00   1.0000    3.3000
omega____ theta____ kappa____ phi______ frames
    -      -12.1611  -57.0000  120.0000 96
;
_diffrn_measurement_device 'four-circle diffractometer'
_diffrn_measurement_device_type 'Xcalibur, Atlas'
_diffrn_measurement_method '\w scans'
_diffrn_orient_matrix_UB_11 0.0283793000
_diffrn_orient_matrix_UB_12 0.0045191000
_diffrn_orient_matrix_UB_13 0.0012009000
_diffrn_orient_matrix_UB_21 0.0043310000
_diffrn_orient_matrix_UB_22 -0.0183691000
_diffrn_orient_matrix_UB_23 0.0206975000
_diffrn_orient_matrix_UB_31 0.0013132000
_diffrn_orient_matrix_UB_32 -0.0372549000
_diffrn_orient_matrix_UB_33 -0.0100173000
_diffrn_radiation_monochromator graphite
_diffrn_radiation_probe x-ray
_diffrn_radiation_type MoK\a
_diffrn_radiation_wavelength 0.71073
_diffrn_reflns_av_R_equivalents 0.0641
_diffrn_reflns_av_unetI/netI 0.1319
_diffrn_reflns_Laue_measured_fraction_full 0.927
_diffrn_reflns_Laue_measured_fraction_max 0.994
_diffrn_reflns_limit_h_max 30
_diffrn_reflns_limit_h_min -24
_diffrn_reflns_limit_k_max 20
_diffrn_reflns_limit_k_min -17
_diffrn_reflns_limit_l_max 27
_diffrn_reflns_limit_l_min -37
_diffrn_reflns_number 49742
_diffrn_reflns_point_group_measured_fraction_full 0.927
_diffrn_reflns_point_group_measured_fraction_max 0.994
_diffrn_reflns_theta_full 26.000
_diffrn_reflns_theta_max 25.350
_diffrn_reflns_theta_min 3.469
_diffrn_source 'Enhance (Mo) X-ray Source'
_exptl_absorpt_coefficient_mu 0.666
_exptl_absorpt_correction_T_max 1.00000
_exptl_absorpt_correction_T_min 0.65797
_exptl_absorpt_correction_type multi-scan
_exptl_absorpt_process_details
;
CrysAlisPro, Agilent Technologies,
Version 1.171.37.35h (release 09-02-2015 CrysAlis171 .NET)
(compiled Feb  9 2015,16:26:32)
Empirical absorption correction using spherical harmonics,
 implemented in SCALE3 ABSPACK scaling algorithm.
;
_exptl_crystal_colour 'clear dark green'
_exptl_crystal_colour_lustre clear
_exptl_crystal_colour_modifier dark
_exptl_crystal_colour_primary green
_exptl_crystal_density_diffrn 1.199
_exptl_crystal_F_000 4984
_exptl_crystal_size_max 0.65
_exptl_crystal_size_mid 0.3
_exptl_crystal_size_min 0.2
_refine_diff_density_max 1.178
_refine_diff_density_min -0.933
_refine_diff_density_rms 0.100
_refine_ls_extinction_method none
_refine_ls_goodness_of_fit_ref 1.086
_refine_ls_hydrogen_treatment constr
_refine_ls_matrix_type full
_refine_ls_number_parameters 1470
_refine_ls_number_reflns 23853
_refine_ls_number_restraints 904
_refine_ls_restrained_S_all 1.088
_refine_ls_R_factor_all 0.2125
_refine_ls_R_factor_gt 0.1253
_refine_ls_shift/su_max 0.005
_refine_ls_shift/su_mean 0.000
_refine_ls_structure_factor_coef Fsqd
_refine_ls_weighting_details 'w=1/[\s^2^(Fo^2^)+(0.0303P)^2^+137.7834P] where P=(Fo^2^+2Fc^2^)/3'
_refine_ls_weighting_scheme calc
_refine_ls_wR_factor_gt 0.2418
_refine_ls_wR_factor_ref 0.2837
_reflns_Friedel_coverage 0.000
_reflns_number_gt 12638
_reflns_number_total 23853
_reflns_threshold_expression 'I > 2\s(I)'
_cod_data_source_file c8dt00803e2.cif
_cod_data_source_block orepw1883
_cod_depositor_comments 'Adding full bibliography for 7046044--7046048.cif.'
_cod_original_cell_volume 13091.3(16)
_cod_database_code 7046045
_shelxl_version_number 2014/6
_chemical_oxdiff_formula Cr7Ti1F8C80H80
_chemical_oxdiff_usercomment ' '
_shelx_space_group_comment
;
The symmetry employed for this shelxl refinement is uniquely defined
by the following loop, which should always be used as a source of
symmetry information in preference to the above space-group names.
They are only intended as comments.
;
_reflns_odcompleteness_completeness 98.98
_reflns_odcompleteness_iscentric 1
_reflns_odcompleteness_theta 26.32
_olex2_refinement_description
;
1. Fixed Uiso
 At 1.2 times of:
  All C(H) groups, All C(H,H) groups, All C(H,H,H,H) groups, All N(H,H) groups
 At 1.5 times of:
  All C(H,H,H) groups, All C(H,H,H,H,H,H) groups
2. Shared sites
{Cr1, Ti1}
{Cr2, Ti2}
{Cr3, Ti3}
{Cr4, Ti4}
{Cr5, Ti5}
{Cr6, Ti6}
{Cr7, Ti7}
{Cr8, Ti8}
3. Restrained distances
 C33-C35
 2.4 with sigma of 0.02
 C34-C35
 2.4 with sigma of 0.02
 C34-C33
 2.4 with sigma of 0.02
 C0BA-C1DA
 2.4 with sigma of 0.02
 C9AA-C0BA
 2.4 with sigma of 0.02
 C2BA-C0BA
 1.54 with sigma of 0.02
 C200-C119
 2.4 with sigma of 0.02
 C2AA-C1AA
 2.4 with sigma of 0.02
 C2AA-C7CA
 2.4 with sigma of 0.02
 C6CA-C2AA
 1.54 with sigma of 0.02
 C120-C200
 2.4 with sigma of 0.02
 C5T-C4T \\sim C5T-C3T \\sim C3T-C30 \\sim C4T-C30 \\sim C6T-C48 \\sim C7T-C48
\\sim C8T-C7T \\sim C8T-C6T
 with sigma of 0.02
 C32-C35 \\sim C32-C34 \\sim C32-C33 \\sim C36-C39 \\sim C36-C38 \\sim C36-C37
 with sigma of 0.02
 C60-C57 \\sim C60A-C57 \\sim C58-C57 \\sim C58A-C57 \\sim C59-C57 \\sim
C59A-C57
 with sigma of 0.02
 N1T-C48 \\sim N2T-C48 \\sim N2T-C30 \\sim N1T-C30
 with sigma of 0.002
 C91-C90 \\sim C91A-C90 \\sim C93-C90 \\sim C93A-C90 \\sim C92A-C90 \\sim
C92-C90
 with sigma of 0.02
 C119-C118 \\sim C118-C1 \\sim C120-C118 \\sim C118-C2 \\sim C118-C8
 with sigma of 0.02
 C200-C118 \\sim C8-C118 \\sim C119-C118 \\sim C118-C1 \\sim C120-C118 \\sim
C2-C118
 with sigma of 0.02
 Ti6-O6A \\sim Ti7-O6A \\sim Ti7-O7A \\sim Ti8-O7A \\sim Ti8-O8A \\sim Ti1-O8A
\\sim Ti1-O1A \\sim Ti2-O1A
 \\sim Ti2-O2A \\sim Ti3-O2A \\sim Ti3-O3A \\sim Ti4-O3A \\sim Ti4-O4A \\sim
Ti5-O4A \\sim Ti5-O5A \\sim Ti6-O5A
 with sigma of 0.02
4. Restrained planarity
 C0BA, C1DA, C2BA, C4BA, C4EA, C9, C9AA
 with sigma of 0.1
 C0AA, C1AA, C2AA, C6CA, C7CA, C9CA, C54
 with sigma of 0.1
5. Rigid bond restraints
 C0BA, C1DA, C2BA, C4BA, C4EA, C9, C9AA
 with sigma for 1-2 distances of 0.01 and sigma for 1-3 distances of 0.01
 C4EA, C9AA, C2BA, C0BA, C1DA, C9, C4BA
 with sigma for 1-2 distances of 0.002 and sigma for 1-3 distances of 0.002
 C2AA, C6CA, C7CA, C9CA, C0AA, C54, C1AA
 with sigma for 1-2 distances of 0.002 and sigma for 1-3 distances of 0.002
6. Uiso/Uaniso restraints and constraints
C79 \\sim C80 \\sim C83 \\sim C91 \\sim C84 \\sim C85 \\sim C86: within 2A with
sigma of 0.002 and sigma for terminal atoms of 0.004
C79 \\sim C80 \\sim C83 \\sim C84 \\sim C85 \\sim C86: within 2A with sigma of
0.04 and sigma for terminal atoms of 0.08
C91 \\sim C92 \\sim C93 \\sim C91A \\sim C92A \\sim C93A: within 2A with sigma
of 0.04 and sigma for terminal atoms of 0.08
C2AA \\sim C6CA \\sim C7CA \\sim C9CA \\sim C0AA \\sim C54 \\sim C1AA: within
2A with sigma of 0.002 and sigma for terminal atoms of 0.004
C9AA \\sim C2BA \\sim C1DA \\sim C9 \\sim C0BA \\sim C4BA \\sim C4EA: within 2A
with sigma of 0.002 and sigma for terminal atoms of 0.004
C119 \\sim C8 \\sim C200 \\sim C2 \\sim C120: within 2A with sigma of 0.002 and
sigma for terminal atoms of 0.004
F3 \\sim O3A \\sim F2 \\sim O2A \\sim F1 \\sim O1A \\sim O8A \\sim F8 \\sim F7
\\sim O7A \\sim F6 \\sim O6A \\sim F5 \\sim O5A \\sim F4 \\sim O4A: within 2A
with sigma of 0.002 and sigma for terminal atoms of 0.004
F6 \\sim O6A: within 2A with sigma of 0.002 and sigma for terminal atoms of
0.004
F3 \\sim O3A \\sim F2 \\sim O2A \\sim O1A \\sim F1 \\sim O8A \\sim F8 \\sim O7A
\\sim F7 \\sim O6A \\sim F6 \\sim F5 \\sim O5A \\sim F4 \\sim O4A: within 2A
with sigma of 0.04 and sigma for terminal atoms of 0.08
Uanis(Cr1) = Uanis(Ti1)
Uanis(Cr2) = Uanis(Ti2)
Uanis(Cr3) = Uanis(Ti3)
Uanis(Cr4) = Uanis(Ti4)
Uanis(Cr5) = Uanis(Ti5)
Uanis(Cr6) = Uanis(Ti6)
Uanis(Cr7) = Uanis(Ti7)
Uanis(Cr8) = Uanis(Ti8)
Uanis(F6) = Uanis(O6A)
Uanis(O4A) = Uanis(F4) = Uanis(O3A) = Uanis(F3) = Uanis(O2A) = Uanis(F2)
7. Rigid body (RIGU) restrains
 C32, C33, C34, C35
 with sigma for 1-2 distances of 0.004 and sigma for 1-3 distances of 0.004
 C36, C37, C38, C39
 with sigma for 1-2 distances of 0.004 and sigma for 1-3 distances of 0.004
 C5T, C8T, C30, C48, N1T, C4T, C6T, N2T, C3T, C7T
 with sigma for 1-2 distances of 0.002 and sigma for 1-3 distances of 0.002
 O1, O2, C3, C4, C5, C6, C7
 with sigma for 1-2 distances of 0.004 and sigma for 1-3 distances of 0.004
 O22, O23, C24, C25, C26, C27, C28, Cr2, Cr3
 with sigma for 1-2 distances of 0.004 and sigma for 1-3 distances of 0.004
 O75, O76, C77, C78, C79, C80, C83
 with sigma for 1-2 distances of 0.004 and sigma for 1-3 distances of 0.004
 O75, O76, C77, C80, C82, C85, C86
 with sigma for 1-2 distances of 0.004 and sigma for 1-3 distances of 0.004
 C56, C57, C58, C59, C60, C58A, C59A, C60A
 with sigma for 1-2 distances of 0.004 and sigma for 1-3 distances of 0.004
 O47, O48, C49, C50, C51, C52, C53
 with sigma for 1-2 distances of 0.004 and sigma for 1-3 distances of 0.004
 C5T, C4T, C3T, C19, N1T, N2T, C48, C6T, C7T, C8T
 with sigma for 1-2 distances of 0.002 and sigma for 1-3 distances of 0.002
 C93A, C91A, C92A, C90, C89
 with sigma for 1-2 distances of 0.004 and sigma for 1-3 distances of 0.004
 O115, O116, C117, C118, C120, C1, C8
 with sigma for 1-2 distances of 0.002 and sigma for 1-3 distances of 0.002
 C45, C46, C43, C44, C42
 with sigma for 1-2 distances of 0.002 and sigma for 1-3 distances of 0.002
 C113, C111, C112, C114, C110
 with sigma for 1-2 distances of 0.002 and sigma for 1-3 distances of 0.002
 C13, C14, C11, C12, C10
 with sigma for 1-2 distances of 0.002 and sigma for 1-3 distances of 0.002
8. Others
 Sof(H5TD)=Sof(H5TE)=Sof(H5TF)=Sof(H8TD)=Sof(H8TE)=Sof(H8TF)=Sof(H30C)=
 Sof(H30D)=Sof(H48C)=Sof(H48D)=Sof(N2T)=Sof(H2TA)=Sof(H2TB)=Sof(C3T)=Sof(H3TA)=
 Sof(H3TB)=Sof(C7T)=Sof(H7TA)=Sof(H7TB)=1-FVAR(1)
 Sof(H5TA)=Sof(H5TB)=Sof(H5TC)=Sof(H8TA)=Sof(H8TB)=Sof(H8TC)=Sof(H30B)=
 Sof(H30A)=Sof(H48A)=Sof(H48B)=Sof(N1T)=Sof(H1TA)=Sof(H1TB)=Sof(C4T)=Sof(H4TA)=
 Sof(H4TB)=Sof(C6T)=Sof(H6TA)=Sof(H6TB)=FVAR(1)
 Sof(C36)=Sof(C37)=Sof(H37A)=Sof(H37B)=Sof(H37C)=Sof(C38)=Sof(H38A)=Sof(H38B)=
 Sof(H38C)=Sof(C39)=Sof(H39A)=Sof(H39B)=Sof(H39C)=1-FVAR(2)
 Sof(C32)=Sof(C33)=Sof(H33A)=Sof(H33B)=Sof(H33C)=Sof(C34)=Sof(H34A)=Sof(H34B)=
 Sof(H34C)=Sof(C35)=Sof(H35A)=Sof(H35B)=Sof(H35C)=FVAR(2)
 Sof(C82)=Sof(C84)=Sof(H84A)=Sof(H84B)=Sof(H84C)=Sof(C85)=Sof(H85A)=Sof(H85B)=
 Sof(H85C)=Sof(C86)=Sof(H86A)=Sof(H86B)=Sof(H86C)=1-FVAR(3)
 Sof(C78)=Sof(C79)=Sof(H79A)=Sof(H79B)=Sof(H79C)=Sof(C80)=Sof(H80A)=Sof(H80B)=
 Sof(H80C)=Sof(C83)=Sof(H83A)=Sof(H83B)=Sof(H83C)=FVAR(3)
 Sof(C58A)=Sof(H58D)=Sof(H58E)=Sof(H58F)=Sof(C59A)=Sof(H59D)=Sof(H59E)=
 Sof(H59F)=Sof(C60A)=Sof(H60D)=Sof(H60E)=Sof(H60F)=1-FVAR(4)
 Sof(C58)=Sof(H58A)=Sof(H58B)=Sof(H58C)=Sof(C59)=Sof(H59A)=Sof(H59B)=Sof(H59C)=
 Sof(C60)=Sof(H60A)=Sof(H60B)=Sof(H60C)=FVAR(4)
 Sof(C91A)=Sof(H91D)=Sof(H91E)=Sof(H91F)=Sof(C92A)=Sof(H92D)=Sof(H92E)=
 Sof(H92F)=Sof(C93A)=Sof(H93D)=Sof(H93E)=Sof(H93F)=1-FVAR(5)
 Sof(C91)=Sof(H91A)=Sof(H91B)=Sof(H91C)=Sof(C92)=Sof(H92A)=Sof(H92B)=Sof(H92C)=
 Sof(C93)=Sof(H93A)=Sof(H93B)=Sof(H93C)=FVAR(5)
 Sof(C1)=Sof(H1A)=Sof(H1B)=Sof(H1C)=Sof(C2)=Sof(H2A)=Sof(H2B)=Sof(H2C)=Sof(C8)=
 Sof(H8A)=Sof(H8B)=Sof(H8C)=1-FVAR(6)
 Sof(C119)=Sof(H11J)=Sof(H11K)=Sof(H11L)=Sof(C120)=Sof(H12D)=Sof(H12E)=
 Sof(H12F)=Sof(C200)=Sof(H20D)=Sof(H20E)=Sof(H20F)=FVAR(6)
 Fixed Sof: Cr1(0.75) Cr2(0.75) Cr3(0.75) Cr4(0.75) Cr5(0.75) Cr6(0.75)
 Cr7(0.75) Cr8(0.75) F1(0.625) F2(0.625) F3(0.625) F4(0.625) F5(0.625)
 F6(0.625) F7(0.625) F8(0.625) Ti1(0.25) Ti2(0.25) Ti3(0.25) Ti4(0.25)
 Ti5(0.25) Ti6(0.25) Ti7(0.25) Ti8(0.25) O1A(0.375) O2A(0.375) O3A(0.375)
 O4A(0.375) O5A(0.375) O6A(0.375) O7A(0.375) O8A(0.375) C0BA(0.5) H0BA(0.5)
 H0BB(0.5) H0BC(0.5) C4EA(0.5) H4EA(0.5) C9AA(0.5) H9AA(0.5) C2BA(0.5)
 C1DA(0.5) H1DA(0.5) C9(0.5) H9(0.5) C4BA(0.5) H4BA(0.5) C2AA(0.5) H2AA(0.5)
 H2AB(0.5) H2AC(0.5) C9CA(0.5) H9CA(0.5) C0AA(0.5) H0AA(0.5) C54(0.5) H54(0.5)
 C1AA(0.5) H1AA(0.5) C6CA(0.5) C7CA(0.5) H7CA(0.5)
9.a Secondary CH2 refined with riding coordinates:
 C30(H30B,H30A), C30(H30C,H30D), C48(H48A,H48B), C48(H48C,H48D), N1T(H1TA,
 H1TB), C4T(H4TA,H4TB), C6T(H6TA,H6TB), N2T(H2TA,H2TB), C3T(H3TA,H3TB),
 C7T(H7TA,H7TB)
9.b Me refined with riding coordinates:
 C5(H5A,H5B,H5C), C5T(H5TA,H5TB,H5TC), C5T(H5TD,H5TE,H5TF), C6(H6A,H6B,H6C),
 C7(H7A,H7B,H7C), C8T(H8TA,H8TB,H8TC), C8T(H8TD,H8TE,H8TF), C12(H12A,H12B,H12C),
  C13(H13A,H13B,H13C), C14(H14A,H14B,H14C), C19(H19A,H19B,H19C), C20(H20A,H20B,
 H20C), C21(H21A,H21B,H21C), C26(H26A,H26B,H26C), C27(H27A,H27B,H27C), C28(H28A,
 H28B,H28C), C44(H44A,H44B,H44C), C45(H45A,H45B,H45C), C46(H46A,H46B,H46C),
 C51(H51A,H51B,H51C), C52(H52A,H52B,H52C), C53(H53A,H53B,H53C), C65(H65A,H65B,
 H65C), C66(H66A,H66B,H66C), C67(H67A,H67B,H67C), C72(H72A,H72B,H72C), C73(H73A,
 H73B,H73C), C74(H74A,H74B,H74C), C98(H98A,H98B,H98C), C99(H99A,H99B,H99C),
 C100(H10A,H10B,H10C), C105(H10D,H10E,H10F), C106(H10G,H10H,H10I), C107(H10J,
 H10K,H10L), C112(H11A,H11B,H11C), C113(H11D,H11E,H11F), C114(H11G,H11H,H11I),
 C33(H33A,H33B,H33C), C34(H34A,H34B,H34C), C35(H35A,H35B,H35C), C58(H58A,H58B,
 H58C), C59(H59A,H59B,H59C), C60(H60A,H60B,H60C), C79(H79A,H79B,H79C), C80(H80A,
 H80B,H80C), C83(H83A,H83B,H83C), C91(H91A,H91B,H91C), C92(H92A,H92B,H92C),
 C93(H93A,H93B,H93C), C119(H11J,H11K,H11L), C120(H12D,H12E,H12F), C200(H20D,
 H20E,H20F), C1(H1A,H1B,H1C), C2(H2A,H2B,H2C), C8(H8A,H8B,H8C), C37(H37A,H37B,
 H37C), C38(H38A,H38B,H38C), C39(H39A,H39B,H39C), C58A(H58D,H58E,H58F),
 C59A(H59D,H59E,H59F), C60A(H60D,H60E,H60F), C84(H84A,H84B,H84C), C85(H85A,H85B,
 H85C), C86(H86A,H86B,H86C), C91A(H91D,H91E,H91F), C92A(H92D,H92E,H92F),
 C93A(H93D,H93E,H93F), C0BA(H0BA,H0BB,H0BC), C2AA(H2AA,H2AB,H2AC)
9.c Aromatic/amide H refined with riding coordinates:
 C4EA(H4EA), C9AA(H9AA), C1DA(H1DA), C9(H9), C4BA(H4BA), C9CA(H9CA),
 C0AA(H0AA), C54(H54), C1AA(H1AA), C7CA(H7CA)
9.d Fitted hexagon refined as free rotating group:
 C4EA(C9AA,C2BA,C1DA,C9,C4BA), C9CA(C0AA,C54,C1AA,C6CA,C7CA)
;
_olex2_date_sample_data_collection 2016-03-01
_olex2_submission_special_instructions 'No special instructions were received'

loop_
_space_group_symop_operation_xyz
'x, y, z'
'-x, y+1/2, -z+1/2'
'-x, -y, -z'
'x, -y-1/2, z-1/2'

loop_
_atom_site_label
_atom_site_type_symbol
_atom_site_fract_x
_atom_site_fract_y
_atom_site_fract_z
_atom_site_U_iso_or_equiv
_atom_site_adp_type
_atom_site_occupancy
_atom_site_site_symmetry_order
_atom_site_calc_flag
_atom_site_refinement_flags_posn
_atom_site_refinement_flags_adp
_atom_site_refinement_flags_occupancy
_atom_site_disorder_assembly
_atom_site_disorder_group
O1 O 0.3185(3) 0.6958(5) 0.9117(3) 0.083(3) Uani 1 1 d . U . . .
O2 O 0.3552(4) 0.5826(7) 0.9341(3) 0.109(3) Uani 1 1 d . U . . .
O8 O 0.2209(3) 0.6089(5) 0.8968(2) 0.0553(19) Uani 1 1 d . . . . .
O9 O 0.2601(4) 0.4934(6) 0.9087(3) 0.091(3) Uani 1 1 d . . . . .
O15 O 0.4025(3) 0.5122(5) 0.8731(3) 0.073(3) Uani 1 1 d . . . . .
O16 O 0.4183(2) 0.4006(4) 0.8402(2) 0.0496(18) Uani 1 1 d . . . . .
O22 O 0.3587(4) 0.4234(6) 0.9338(2) 0.088(3) Uani 1 1 d . U . . .
O23 O 0.3723(3) 0.3140(4) 0.9006(2) 0.061(2) Uani 1 1 d . U . . .
O29 O 0.4018(3) 0.2438(4) 0.8313(2) 0.059(2) Uani 1 1 d . . . . .
O30 O 0.3811(3) 0.2012(5) 0.7643(2) 0.073(2) Uani 1 1 d . . . . .
O40 O 0.2923(3) 0.2622(5) 0.8373(2) 0.063(2) Uani 1 1 d . . . . .
O41 O 0.2714(3) 0.2152(4) 0.7710(2) 0.0493(17) Uani 1 1 d . . . . .
O47 O 0.2629(3) 0.2265(4) 0.6334(2) 0.0580(19) Uani 1 1 d . U . . .
O48 O 0.3045(3) 0.1753(4) 0.6937(2) 0.065(2) Uani 1 1 d . U . . .
O54 O 0.3236(2) 0.3629(4) 0.6410(2) 0.0465(17) Uani 1 1 d . . . . .
O55 O 0.3716(3) 0.3072(5) 0.6993(2) 0.064(2) Uani 1 1 d . . . . .
O61 O 0.1697(4) 0.4376(5) 0.5660(2) 0.082(3) Uani 1 1 d . . . . .
O62 O 0.2335(3) 0.3476(4) 0.5796(2) 0.0536(19) Uani 1 1 d . . . . .
O68 O 0.1197(3) 0.4122(5) 0.6368(3) 0.073(3) Uani 1 1 d . . . . .
O69 O 0.1710(3) 0.3056(4) 0.6414(2) 0.0556(19) Uani 1 1 d . . . . .
O75 O 0.1005(3) 0.6649(5) 0.6154(2) 0.071(2) Uani 1 1 d . U . . .
O76 O 0.1002(4) 0.5445(5) 0.5879(3) 0.098(3) Uani 1 1 d . U . . .
O87 O 0.2126(3) 0.6859(4) 0.6420(2) 0.062(2) Uani 1 1 d . . . . .
O88 O 0.2110(4) 0.5781(6) 0.5994(2) 0.078(3) Uani 1 1 d . . . . .
O94 O 0.1375(3) 0.7827(4) 0.6701(2) 0.067(2) Uani 1 1 d . . . . .
O95 O 0.1376(3) 0.8145(4) 0.7379(3) 0.064(2) Uani 1 1 d . . . . .
O101 O 0.1065(3) 0.6712(5) 0.7689(2) 0.058(2) Uani 1 1 d . . . . .
O102 O 0.0846(3) 0.6515(4) 0.6980(2) 0.058(2) Uani 1 1 d . . . . .
O108 O 0.2246(3) 0.7643(4) 0.8768(2) 0.061(2) Uani 1 1 d . . . . .
O109 O 0.1550(3) 0.7868(4) 0.8246(2) 0.061(2) Uani 1 1 d . . . . .
O115 O 0.3055(3) 0.7349(5) 0.8261(3) 0.063(2) Uani 1 1 d . U . . .
O116 O 0.2415(3) 0.7924(4) 0.7782(2) 0.0535(17) Uani 1 1 d . U . . .
C3 C 0.3521(6) 0.6570(10) 0.9354(4) 0.093(4) Uani 1 1 d . U . . .
C4 C 0.3905(7) 0.7037(13) 0.9692(6) 0.137(5) Uani 1 1 d . U . . .
C5 C 0.4411(7) 0.7324(13) 0.9435(6) 0.162(7) Uani 1 1 d . U . . .
H5A H 0.4594 0.6859 0.9343 0.242 Uiso 1 1 calc R . . . .
H5B H 0.4263 0.7640 0.9180 0.242 Uiso 1 1 calc R . . . .
H5C H 0.4671 0.7641 0.9633 0.242 Uiso 1 1 calc R . . . .
C5T C 0.3685(7) 0.5824(11) 0.7237(6) 0.129(6) Uani 1 1 d D U . . .
H5TA H 0.3916 0.5650 0.7031 0.194 Uiso 0.573(16) 1 calc R . P A 1
H5TB H 0.3534 0.6344 0.7150 0.194 Uiso 0.573(16) 1 calc R . P A 1
H5TC H 0.3900 0.5858 0.7529 0.194 Uiso 0.573(16) 1 calc R . P A 1
H5TD H 0.3801 0.6366 0.7194 0.194 Uiso 0.427(16) 1 calc R . P A 2
H5TE H 0.3946 0.5571 0.7464 0.194 Uiso 0.427(16) 1 calc R . P A 2
H5TF H 0.3666 0.5530 0.6965 0.194 Uiso 0.427(16) 1 calc R . P A 2
C6 C 0.4159(9) 0.6525(15) 1.0030(7) 0.197(8) Uani 1 1 d . U . . .
H6A H 0.4303 0.6060 0.9901 0.295 Uiso 1 1 calc R . . . .
H6B H 0.4456 0.6805 1.0211 0.295 Uiso 1 1 calc R . . . .
H6C H 0.3893 0.6358 1.0208 0.295 Uiso 1 1 calc R . . . .
C7 C 0.3669(7) 0.7751(12) 0.9811(6) 0.160(7) Uani 1 1 d . U . . .
H7A H 0.3512 0.8040 0.9549 0.241 Uiso 1 1 calc R . . . .
H7B H 0.3385 0.7628 0.9982 0.241 Uiso 1 1 calc R . . . .
H7C H 0.3948 0.8075 0.9985 0.241 Uiso 1 1 calc R . . . .
C8T C 0.1236(7) 0.4008(11) 0.7888(6) 0.121(6) Uani 1 1 d D U . . .
H8TA H 0.0974 0.3607 0.7764 0.182 Uiso 0.573(16) 1 calc R . P A 1
H8TB H 0.1419 0.3834 0.8174 0.182 Uiso 0.573(16) 1 calc R . P A 1
H8TC H 0.1047 0.4506 0.7917 0.182 Uiso 0.573(16) 1 calc R . P A 1
H8TD H 0.1093 0.3961 0.8160 0.182 Uiso 0.427(16) 1 calc R . P A 2
H8TE H 0.0974 0.4287 0.7673 0.182 Uiso 0.427(16) 1 calc R . P A 2
H8TF H 0.1301 0.3481 0.7778 0.182 Uiso 0.427(16) 1 calc R . P A 2
C10 C 0.2234(5) 0.5405(9) 0.9114(4) 0.078(3) Uani 1 1 d . U . . .
C11 C 0.1780(7) 0.5154(12) 0.9347(6) 0.115(4) Uani 1 1 d . U . . .
C12 C 0.1734(8) 0.4265(12) 0.9385(7) 0.147(5) Uani 1 1 d . U . . .
H12A H 0.1653 0.4032 0.9094 0.220 Uiso 1 1 calc R . . . .
H12B H 0.2077 0.4052 0.9538 0.220 Uiso 1 1 calc R . . . .
H12C H 0.1444 0.4136 0.9548 0.220 Uiso 1 1 calc R . . . .
C13 C 0.1903(8) 0.5530(12) 0.9780(6) 0.144(5) Uani 1 1 d . U . . .
H13A H 0.2253 0.5339 0.9931 0.217 Uiso 1 1 calc R . . . .
H13B H 0.1918 0.6103 0.9745 0.217 Uiso 1 1 calc R . . . .
H13C H 0.1619 0.5397 0.9949 0.217 Uiso 1 1 calc R . . . .
C14 C 0.1241(7) 0.5472(12) 0.9134(6) 0.141(5) Uani 1 1 d . U . . .
H14A H 0.1143 0.5238 0.8844 0.211 Uiso 1 1 calc R . . . .
H14B H 0.0965 0.5340 0.9311 0.211 Uiso 1 1 calc R . . . .
H14C H 0.1265 0.6046 0.9107 0.211 Uiso 1 1 calc R . . . .
C17 C 0.4319(4) 0.4677(6) 0.8549(3) 0.043(2) Uani 1 1 d . . . . .
C18 C 0.4887(4) 0.4964(7) 0.8532(4) 0.066(3) Uani 1 1 d . . . . .
C19 C 0.5111(6) 0.4546(10) 0.8175(6) 0.124(7) Uani 1 1 d . U . . .
H19A H 0.5093 0.3974 0.8217 0.186 Uiso 1 1 calc R . . . .
H19B H 0.4898 0.4688 0.7893 0.186 Uiso 1 1 calc R . . . .
H19C H 0.5489 0.4703 0.8182 0.186 Uiso 1 1 calc R . . . .
C20 C 0.5221(5) 0.4725(13) 0.8974(6) 0.153(9) Uani 1 1 d . . . . .
H20A H 0.5198 0.4153 0.9012 0.229 Uiso 1 1 calc R . . . .
H20B H 0.5600 0.4876 0.8982 0.229 Uiso 1 1 calc R . . . .
H20C H 0.5078 0.4994 0.9209 0.229 Uiso 1 1 calc R . . . .
C21 C 0.4915(7) 0.5817(9) 0.8468(6) 0.130(7) Uani 1 1 d . . . . .
H21A H 0.4770 0.6091 0.8700 0.195 Uiso 1 1 calc R . . . .
H21B H 0.5293 0.5974 0.8475 0.195 Uiso 1 1 calc R . . . .
H21C H 0.4702 0.5959 0.8186 0.195 Uiso 1 1 calc R . . . .
C24 C 0.3709(4) 0.3523(8) 0.9336(3) 0.055(2) Uani 1 1 d . U . . .
C25 C 0.3848(5) 0.3122(9) 0.9768(4) 0.079(3) Uani 1 1 d . U . . .
C26 C 0.4145(7) 0.2410(10) 0.9744(5) 0.125(5) Uani 1 1 d . U . . .
H26A H 0.4226 0.2170 1.0033 0.187 Uiso 1 1 calc R . . . .
H26B H 0.3929 0.2043 0.9544 0.187 Uiso 1 1 calc R . . . .
H26C H 0.4484 0.2528 0.9640 0.187 Uiso 1 1 calc R . . . .
C27 C 0.3301(6) 0.2984(12) 0.9925(5) 0.130(6) Uani 1 1 d . U . . .
H27A H 0.3113 0.3488 0.9936 0.195 Uiso 1 1 calc R . . . .
H27B H 0.3076 0.2628 0.9723 0.195 Uiso 1 1 calc R . . . .
H27C H 0.3367 0.2748 1.0216 0.195 Uiso 1 1 calc R . . . .
C28 C 0.4167(6) 0.3665(9) 1.0096(4) 0.101(4) Uani 1 1 d . U . . .
H28A H 0.3963 0.4154 1.0113 0.152 Uiso 1 1 calc R . . . .
H28B H 0.4229 0.3409 1.0381 0.152 Uiso 1 1 calc R . . . .
H28C H 0.4515 0.3786 1.0008 0.152 Uiso 1 1 calc R . . . .
C30 C 0.2860(5) 0.5257(8) 0.7455(4) 0.070(3) Uani 1 1 d D U . . .
H30B H 0.3030 0.5312 0.7763 0.085 Uiso 0.573(16) 1 calc R . P A 1
H30A H 0.2663 0.5759 0.7382 0.085 Uiso 0.573(16) 1 calc R . P A 1
H30C H 0.2767 0.4980 0.7173 0.085 Uiso 0.427(16) 1 calc R . P A 2
H30D H 0.3116 0.4901 0.7637 0.085 Uiso 0.427(16) 1 calc R . P A 2
C31 C 0.4100(4) 0.2023(6) 0.8011(4) 0.051(3) Uani 1 1 d . . . . .
C42 C 0.2662(4) 0.2187(7) 0.8101(4) 0.055(3) Uani 1 1 d . U . . .
C43 C 0.2263(6) 0.1612(9) 0.8253(5) 0.088(3) Uani 1 1 d . U . . .
C44 C 0.1977(6) 0.2045(10) 0.8581(5) 0.113(4) Uani 1 1 d . U . . .
H44A H 0.2247 0.2242 0.8821 0.170 Uiso 1 1 calc R . . . .
H44B H 0.1769 0.2489 0.8438 0.170 Uiso 1 1 calc R . . . .
H44C H 0.1731 0.1680 0.8695 0.170 Uiso 1 1 calc R . . . .
C45 C 0.2581(7) 0.1062(10) 0.8573(5) 0.122(4) Uani 1 1 d . U . . .
H45A H 0.2831 0.1367 0.8786 0.183 Uiso 1 1 calc R . . . .
H45B H 0.2333 0.0763 0.8723 0.183 Uiso 1 1 calc R . . . .
H45C H 0.2788 0.0698 0.8420 0.183 Uiso 1 1 calc R . . . .
C46 C 0.1861(6) 0.1323(10) 0.7900(5) 0.117(4) Uani 1 1 d . U . . .
H46A H 0.1698 0.1769 0.7726 0.175 Uiso 1 1 calc R . . . .
H46B H 0.2035 0.0970 0.7716 0.175 Uiso 1 1 calc R . . . .
H46C H 0.1580 0.1035 0.8019 0.175 Uiso 1 1 calc R . . . .
C48 C 0.2036(5) 0.4612(8) 0.7673(4) 0.077(3) Uani 1 1 d D U . . .
H48A H 0.1865 0.5139 0.7668 0.093 Uiso 0.573(16) 1 calc R . P A 1
H48B H 0.2206 0.4526 0.7978 0.093 Uiso 0.573(16) 1 calc R . P A 1
H48C H 0.2236 0.4116 0.7647 0.093 Uiso 0.427(16) 1 calc R . P A 2
H48D H 0.1779 0.4656 0.7396 0.093 Uiso 0.427(16) 1 calc R . P A 2
C49 C 0.2825(4) 0.1695(6) 0.6563(3) 0.044(2) Uani 1 1 d . U . . .
C50 C 0.2819(5) 0.0889(6) 0.6350(4) 0.064(3) Uani 1 1 d . U . . .
C51 C 0.2348(7) 0.0783(9) 0.6016(5) 0.120(5) Uani 1 1 d . U . . .
H51A H 0.2322 0.1224 0.5811 0.180 Uiso 1 1 calc R . . . .
H51B H 0.2381 0.0288 0.5862 0.180 Uiso 1 1 calc R . . . .
H51C H 0.2021 0.0768 0.6151 0.180 Uiso 1 1 calc R . . . .
C52 C 0.3289(8) 0.0885(11) 0.6103(6) 0.141(6) Uani 1 1 d . U . . .
H52A H 0.3628 0.0954 0.6307 0.212 Uiso 1 1 calc R . . . .
H52B H 0.3298 0.0381 0.5951 0.212 Uiso 1 1 calc R . . . .
H52C H 0.3247 0.1317 0.5892 0.212 Uiso 1 1 calc R . . . .
C53 C 0.2879(9) 0.0251(8) 0.6666(5) 0.143(6) Uani 1 1 d . U . . .
H53A H 0.3200 0.0344 0.6885 0.215 Uiso 1 1 calc R . . . .
H53B H 0.2558 0.0230 0.6807 0.215 Uiso 1 1 calc R . . . .
H53C H 0.2918 -0.0250 0.6518 0.215 Uiso 1 1 calc R . . . .
C56 C 0.3673(4) 0.3428(6) 0.6643(4) 0.047(2) Uani 1 1 d . U . . .
C57 C 0.4194(4) 0.3612(7) 0.6463(4) 0.067(3) Uani 1 1 d D U . . .
C63 C 0.2016(5) 0.3879(6) 0.5545(3) 0.048(3) Uani 1 1 d . . . . .
C64 C 0.1979(5) 0.3725(6) 0.5064(3) 0.061(3) Uani 1 1 d . . . . .
C65 C 0.2501(6) 0.3989(9) 0.4938(4) 0.098(5) Uani 1 1 d . . . . .
H65A H 0.2490 0.3898 0.4627 0.147 Uiso 1 1 calc R . . . .
H65B H 0.2553 0.4553 0.5001 0.147 Uiso 1 1 calc R . . . .
H65C H 0.2801 0.3691 0.5104 0.147 Uiso 1 1 calc R . . . .
C66 C 0.1504(6) 0.4160(10) 0.4797(4) 0.101(5) Uani 1 1 d . . . . .
H66A H 0.1165 0.3981 0.4883 0.152 Uiso 1 1 calc R . . . .
H66B H 0.1546 0.4728 0.4849 0.152 Uiso 1 1 calc R . . . .
H66C H 0.1496 0.4049 0.4488 0.152 Uiso 1 1 calc R . . . .
C67 C 0.1914(7) 0.2842(7) 0.4989(4) 0.108(6) Uani 1 1 d . . . . .
H67A H 0.1573 0.2667 0.5072 0.161 Uiso 1 1 calc R . . . .
H67B H 0.1912 0.2726 0.4682 0.161 Uiso 1 1 calc R . . . .
H67C H 0.2216 0.2565 0.5166 0.161 Uiso 1 1 calc R . . . .
C70 C 0.1266(4) 0.3396(8) 0.6396(3) 0.054(3) Uani 1 1 d . . . . .
C71 C 0.0771(5) 0.2880(8) 0.6386(5) 0.082(4) Uani 1 1 d . . . . .
C72 C 0.0406(6) 0.3247(11) 0.6676(6) 0.124(6) Uani 1 1 d . . . . .
H72A H 0.0321 0.3792 0.6584 0.187 Uiso 1 1 calc R . . . .
H72B H 0.0070 0.2943 0.6653 0.187 Uiso 1 1 calc R . . . .
H72C H 0.0593 0.3244 0.6978 0.187 Uiso 1 1 calc R . . . .
C73 C 0.0909(7) 0.2046(10) 0.6518(8) 0.165(10) Uani 1 1 d . . . . .
H73A H 0.0575 0.1739 0.6506 0.247 Uiso 1 1 calc R . . . .
H73B H 0.1131 0.1814 0.6321 0.247 Uiso 1 1 calc R . . . .
H73C H 0.1111 0.2038 0.6815 0.247 Uiso 1 1 calc R . . . .
C74 C 0.0485(7) 0.2907(13) 0.5918(7) 0.172(10) Uani 1 1 d . . . . .
H74A H 0.0396 0.3455 0.5835 0.258 Uiso 1 1 calc R . . . .
H74B H 0.0722 0.2687 0.5728 0.258 Uiso 1 1 calc R . . . .
H74C H 0.0151 0.2596 0.5888 0.258 Uiso 1 1 calc R . . . .
C77 C 0.0829(6) 0.6147(8) 0.5889(4) 0.095(4) Uani 1 1 d . U . . .
C89 C 0.2290(5) 0.6449(10) 0.6123(4) 0.073(4) Uani 1 1 d . U . . .
C90 C 0.2686(6) 0.6841(10) 0.5866(4) 0.097(4) Uani 1 1 d D U . . .
C96 C 0.1297(4) 0.8286(7) 0.6985(4) 0.055(3) Uani 1 1 d . . . . .
C97 C 0.1056(5) 0.9095(7) 0.6837(4) 0.068(3) Uani 1 1 d . . . . .
C98 C 0.1187(9) 0.9280(8) 0.6391(5) 0.141(8) Uani 1 1 d . . . . .
H98A H 0.1038 0.8866 0.6187 0.211 Uiso 1 1 calc R . . . .
H98B H 0.1026 0.9788 0.6292 0.211 Uiso 1 1 calc R . . . .
H98C H 0.1580 0.9305 0.6406 0.211 Uiso 1 1 calc R . . . .
C99 C 0.0448(5) 0.9021(8) 0.6804(7) 0.146(9) Uani 1 1 d . . . . .
H99A H 0.0313 0.8611 0.6593 0.219 Uiso 1 1 calc R . . . .
H99B H 0.0360 0.8880 0.7089 0.219 Uiso 1 1 calc R . . . .
H99C H 0.0276 0.9525 0.6710 0.219 Uiso 1 1 calc R . . . .
C100 C 0.1281(5) 0.9725(6) 0.7162(5) 0.084(4) Uani 1 1 d . . . . .
H10A H 0.1193 0.9594 0.7447 0.125 Uiso 1 1 calc R . . . .
H10B H 0.1675 0.9752 0.7181 0.125 Uiso 1 1 calc R . . . .
H10C H 0.1122 1.0236 0.7066 0.125 Uiso 1 1 calc R . . . .
C103 C 0.0749(4) 0.6499(6) 0.7357(4) 0.050(3) Uani 1 1 d . . . . .
C104 C 0.0175(5) 0.6230(8) 0.7419(6) 0.084(4) Uani 1 1 d . . . . .
C105 C 0.0024(6) 0.5533(11) 0.7131(6) 0.137(7) Uani 1 1 d . . . . .
H10D H 0.0034 0.5680 0.6829 0.206 Uiso 1 1 calc R . . . .
H10E H 0.0281 0.5104 0.7218 0.206 Uiso 1 1 calc R . . . .
H10F H -0.0342 0.5359 0.7158 0.206 Uiso 1 1 calc R . . . .
C106 C -0.0195(5) 0.6938(11) 0.7254(6) 0.142(8) Uani 1 1 d . . . . .
H10G H -0.0095 0.7394 0.7443 0.213 Uiso 1 1 calc R . . . .
H10H H -0.0149 0.7070 0.6957 0.213 Uiso 1 1 calc R . . . .
H10I H -0.0573 0.6799 0.7258 0.213 Uiso 1 1 calc R . . . .
C107 C 0.0171(5) 0.6057(9) 0.7897(6) 0.106(6) Uani 1 1 d . . . . .
H10J H 0.0272 0.6534 0.8069 0.159 Uiso 1 1 calc R . . . .
H10K H -0.0193 0.5891 0.7936 0.159 Uiso 1 1 calc R . . . .
H10L H 0.0430 0.5636 0.7995 0.159 Uiso 1 1 calc R . . . .
C110 C 0.1816(5) 0.7983(7) 0.8615(4) 0.060(3) Uani 1 1 d . U . . .
C111 C 0.1599(6) 0.8574(8) 0.8900(5) 0.089(3) Uani 1 1 d . U . . .
C112 C 0.1267(7) 0.9191(9) 0.8628(5) 0.111(4) Uani 1 1 d . U . . .
H11A H 0.1494 0.9467 0.8449 0.166 Uiso 1 1 calc R . . . .
H11B H 0.0963 0.8937 0.8440 0.166 Uiso 1 1 calc R . . . .
H11C H 0.1127 0.9571 0.8818 0.166 Uiso 1 1 calc R . . . .
C113 C 0.1274(7) 0.8149(10) 0.9172(6) 0.123(4) Uani 1 1 d . U . . .
H11D H 0.1127 0.8522 0.9362 0.185 Uiso 1 1 calc R . . . .
H11E H 0.0976 0.7877 0.8988 0.185 Uiso 1 1 calc R . . . .
H11F H 0.1502 0.7761 0.9350 0.185 Uiso 1 1 calc R . . . .
C114 C 0.2065(7) 0.8973(9) 0.9183(6) 0.119(4) Uani 1 1 d . U . . .
H11G H 0.2283 0.9259 0.9001 0.179 Uiso 1 1 calc R . . . .
H11H H 0.1925 0.9344 0.9378 0.179 Uiso 1 1 calc R . . . .
H11I H 0.2289 0.8576 0.9356 0.179 Uiso 1 1 calc R . . . .
C117 C 0.2897(5) 0.7832(7) 0.7963(4) 0.059(2) Uani 1 1 d . U . . .
C118 C 0.3318(5) 0.8362(8) 0.7808(5) 0.092(3) Uani 1 1 d D U . . .
Cr1 Cr 0.26329(6) 0.67064(10) 0.86090(5) 0.0452(4) Uani 0.75 1 d . . P B 1
Cr2 Cr 0.33028(8) 0.50171(13) 0.88896(5) 0.0628(6) Uani 0.75 1 d . U P B 1
Cr3 Cr 0.35369(6) 0.33505(10) 0.83743(5) 0.0392(4) Uani 0.75 1 d . U P B 1
Cr4 Cr 0.31984(7) 0.26637(11) 0.73542(5) 0.0463(4) Uani 0.75 1 d . . P B 1
Cr5 Cr 0.24721(6) 0.33949(9) 0.64434(5) 0.0369(4) Uani 0.75 1 d . . P B 1
Cr6 Cr 0.16746(8) 0.49632(11) 0.62129(5) 0.0579(5) Uani 0.75 1 d . . P B 1
Cr7 Cr 0.15015(6) 0.66725(10) 0.67141(5) 0.0424(4) Uani 0.75 1 d . . P B 1
Cr8 Cr 0.17521(6) 0.72946(10) 0.77429(5) 0.0425(4) Uani 0.75 1 d . . P B 1
F1 F 0.3003(14) 0.5771(14) 0.8477(7) 0.037(6) Uani 0.625 1 d . U P B 1
F2 F 0.3081(4) 0.4185(5) 0.8482(3) 0.0351(6) Uani 0.625 1 d . U P B 1
F3 F 0.3386(8) 0.3462(9) 0.7768(3) 0.0351(6) Uani 0.625 1 d . U P B 1
F4 F 0.2637(5) 0.3269(10) 0.7043(4) 0.0351(6) Uani 0.625 1 d . U P B 1
F5 F 0.2283(5) 0.4445(7) 0.6526(5) 0.029(3) Uani 0.625 1 d . U P B 1
F6 F 0.1636(6) 0.5567(7) 0.6709(4) 0.0397(10) Uani 0.625 1 d . U P B 1
F7 F 0.1940(8) 0.671(3) 0.7266(6) 0.030(6) Uani 0.625 1 d . U P B 1
F8 F 0.2127(8) 0.6491(10) 0.8099(6) 0.031(4) Uani 0.625 1 d . U P B 1
N1T N 0.2461(9) 0.4735(13) 0.7470(9) 0.178(15) Uani 0.573(16) 1 d D U P A 1
H1TA H 0.2649 0.4277 0.7524 0.213 Uiso 0.573(16) 1 calc R . P A 1
H1TB H 0.2306 0.4703 0.7186 0.213 Uiso 0.573(16) 1 calc R . P A 1
C4T C 0.3281(12) 0.5306(19) 0.7239(12) 0.153(15) Uani 0.573(16) 1 d D U P A 1
H4TA H 0.3470 0.4797 0.7303 0.184 Uiso 0.573(16) 1 calc R . P A 1
H4TB H 0.3110 0.5275 0.6930 0.184 Uiso 0.573(16) 1 calc R . P A 1
C6T C 0.1610(15) 0.412(3) 0.7620(12) 0.22(2) Uani 0.573(16) 1 d D U P A 1
H6TA H 0.1764 0.3586 0.7587 0.269 Uiso 0.573(16) 1 calc R . P A 1
H6TB H 0.1397 0.4249 0.7333 0.269 Uiso 0.573(16) 1 calc R . P A 1
C32 C 0.4600(13) 0.1524(18) 0.8043(8) 0.087(11) Uani 0.41(2) 1 d D U P C 1
C33 C 0.4991(14) 0.1868(19) 0.7774(11) 0.111(12) Uani 0.41(2) 1 d D U P C 1
H33A H 0.5314 0.1533 0.7799 0.166 Uiso 0.41(2) 1 calc R . P C 1
H33B H 0.4817 0.1894 0.7469 0.166 Uiso 0.41(2) 1 calc R . P C 1
H33C H 0.5096 0.2400 0.7878 0.166 Uiso 0.41(2) 1 calc R . P C 1
C34 C 0.4909(15) 0.146(2) 0.8498(8) 0.096(11) Uani 0.41(2) 1 d D U P C 1
H34A H 0.5230 0.1129 0.8498 0.144 Uiso 0.41(2) 1 calc R . P C 1
H34B H 0.5022 0.1987 0.8607 0.144 Uiso 0.41(2) 1 calc R . P C 1
H34C H 0.4677 0.1222 0.8687 0.144 Uiso 0.41(2) 1 calc R . P C 1
C35 C 0.4494(17) 0.0691(18) 0.7883(11) 0.108(13) Uani 0.41(2) 1 d D U P C 1
H35A H 0.4837 0.0402 0.7913 0.162 Uiso 0.41(2) 1 calc R . P C 1
H35B H 0.4252 0.0430 0.8056 0.162 Uiso 0.41(2) 1 calc R . P C 1
H35C H 0.4323 0.0699 0.7577 0.162 Uiso 0.41(2) 1 calc R . P C 1
C58 C 0.4073(12) 0.411(2) 0.6055(10) 0.089(8) Uani 0.44(2) 1 d D U P D 1
H58A H 0.3826 0.3827 0.5832 0.133 Uiso 0.44(2) 1 calc R . P D 1
H58B H 0.3905 0.4608 0.6123 0.133 Uiso 0.44(2) 1 calc R . P D 1
H58C H 0.4411 0.4226 0.5948 0.133 Uiso 0.44(2) 1 calc R . P D 1
C59 C 0.4574(12) 0.403(2) 0.6816(10) 0.086(8) Uani 0.44(2) 1 d D U P D 1
H59A H 0.4645 0.3695 0.7074 0.129 Uiso 0.44(2) 1 calc R . P D 1
H59B H 0.4915 0.4144 0.6714 0.129 Uiso 0.44(2) 1 calc R . P D 1
H59C H 0.4409 0.4526 0.6888 0.129 Uiso 0.44(2) 1 calc R . P D 1
C60 C 0.4419(13) 0.2823(13) 0.6346(13) 0.081(7) Uani 0.44(2) 1 d D U P D 1
H60A H 0.4161 0.2571 0.6117 0.121 Uiso 0.44(2) 1 calc R . P D 1
H60B H 0.4763 0.2907 0.6243 0.121 Uiso 0.44(2) 1 calc R . P D 1
H60C H 0.4478 0.2483 0.6603 0.121 Uiso 0.44(2) 1 calc R . P D 1
C78 C 0.0469(17) 0.650(3) 0.5476(13) 0.106(6) Uani 0.487(18) 1 d . U P E 1
C79 C 0.0678(14) 0.711(2) 0.5236(11) 0.126(6) Uani 0.487(18) 1 d . U P E 1
H79A H 0.0900 0.7473 0.5437 0.190 Uiso 0.487(18) 1 calc R . P E 1
H79B H 0.0899 0.6882 0.5037 0.190 Uiso 0.487(18) 1 calc R . P E 1
H79C H 0.0376 0.7407 0.5068 0.190 Uiso 0.487(18) 1 calc R . P E 1
C80 C 0.0141(15) 0.593(2) 0.5243(14) 0.125(6) Uani 0.487(18) 1 d . U P E 1
H80A H 0.0026 0.5548 0.5445 0.187 Uiso 0.487(18) 1 calc R . P E 1
H80B H -0.0179 0.6184 0.5076 0.187 Uiso 0.487(18) 1 calc R . P E 1
H80C H 0.0344 0.5658 0.5045 0.187 Uiso 0.487(18) 1 calc R . P E 1
C83 C 0.0039(17) 0.699(2) 0.5608(12) 0.109(7) Uani 0.487(18) 1 d . U P E 1
H83A H 0.0201 0.7435 0.5781 0.164 Uiso 0.487(18) 1 calc R . P E 1
H83B H -0.0198 0.7184 0.5348 0.164 Uiso 0.487(18) 1 calc R . P E 1
H83C H -0.0173 0.6670 0.5781 0.164 Uiso 0.487(18) 1 calc R . P E 1
C91 C 0.2361(9) 0.707(2) 0.5427(7) 0.132(11) Uani 0.75(3) 1 d D U P F 1
H91A H 0.2057 0.7412 0.5472 0.198 Uiso 0.75(3) 1 calc R . P F 1
H91B H 0.2594 0.7362 0.5259 0.198 Uiso 0.75(3) 1 calc R . P F 1
H91C H 0.2221 0.6599 0.5268 0.198 Uiso 0.75(3) 1 calc R . P F 1
C92 C 0.3178(11) 0.6311(19) 0.5857(12) 0.164(13) Uani 0.75(3) 1 d D U P F 1
H92A H 0.3354 0.6200 0.6156 0.246 Uiso 0.75(3) 1 calc R . P F 1
H92B H 0.3061 0.5815 0.5710 0.246 Uiso 0.75(3) 1 calc R . P F 1
H92C H 0.3434 0.6578 0.5701 0.246 Uiso 0.75(3) 1 calc R . P F 1
C93 C 0.2897(15) 0.7604(19) 0.6096(10) 0.170(14) Uani 0.75(3) 1 d D U P F 1
H93A H 0.3110 0.7478 0.6380 0.256 Uiso 0.75(3) 1 calc R . P F 1
H93B H 0.3127 0.7882 0.5920 0.256 Uiso 0.75(3) 1 calc R . P F 1
H93C H 0.2591 0.7940 0.6134 0.256 Uiso 0.75(3) 1 calc R . P F 1
C119 C 0.3789(14) 0.785(2) 0.7691(16) 0.111(5) Uani 0.324(12) 1 d D U P G 1
H11J H 0.4058 0.8197 0.7591 0.167 Uiso 0.324(12) 1 calc R . P G 1
H11K H 0.3959 0.7560 0.7948 0.167 Uiso 0.324(12) 1 calc R . P G 1
H11L H 0.3647 0.7482 0.7459 0.167 Uiso 0.324(12) 1 calc R . P G 1
C120 C 0.3164(18) 0.908(2) 0.7509(13) 0.114(5) Uani 0.324(12) 1 d D U P G 1
H12D H 0.3494 0.9336 0.7449 0.171 Uiso 0.324(12) 1 calc R . P G 1
H12E H 0.2947 0.8902 0.7236 0.171 Uiso 0.324(12) 1 calc R . P G 1
H12F H 0.2954 0.9453 0.7653 0.171 Uiso 0.324(12) 1 calc R . P G 1
C200 C 0.3618(17) 0.878(2) 0.8228(8) 0.112(5) Uani 0.324(12) 1 d D U P G 1
H20D H 0.3897 0.9134 0.8151 0.168 Uiso 0.324(12) 1 calc R . P G 1
H20E H 0.3356 0.9088 0.8360 0.168 Uiso 0.324(12) 1 calc R . P G 1
H20F H 0.3787 0.8384 0.8434 0.168 Uiso 0.324(12) 1 calc R . P G 1
Ti1 Ti 0.26329(6) 0.67064(10) 0.86090(5) 0.0452(4) Uani 0.25 1 d D . P B 2
Ti2 Ti 0.33028(8) 0.50171(13) 0.88896(5) 0.0628(6) Uani 0.25 1 d D . P B 2
Ti3 Ti 0.35369(6) 0.33505(10) 0.83743(5) 0.0392(4) Uani 0.25 1 d D . P B 2
Ti4 Ti 0.31984(7) 0.26637(11) 0.73542(5) 0.0463(4) Uani 0.25 1 d D . P B 2
Ti5 Ti 0.24721(6) 0.33949(9) 0.64434(5) 0.0369(4) Uani 0.25 1 d D . P B 2
Ti6 Ti 0.16746(8) 0.49632(11) 0.62129(5) 0.0579(5) Uani 0.25 1 d D . P B 2
Ti7 Ti 0.15015(6) 0.66725(10) 0.67141(5) 0.0424(4) Uani 0.25 1 d D . P B 2
Ti8 Ti 0.17521(6) 0.72946(10) 0.77429(5) 0.0425(4) Uani 0.25 1 d D . P B 2
O1A O 0.308(3) 0.586(3) 0.8509(16) 0.037(6) Uani 0.375 1 d D U P B 2
O2A O 0.3159(8) 0.4285(8) 0.8442(6) 0.0351(6) Uani 0.375 1 d D U P B 2
O3A O 0.3345(16) 0.3469(17) 0.7771(5) 0.0351(6) Uani 0.375 1 d D U P B 2
O4A O 0.2596(9) 0.320(2) 0.7046(6) 0.0351(6) Uani 0.375 1 d D U P B 2
O5A O 0.2340(10) 0.4487(12) 0.6436(13) 0.028(3) Uani 0.375 1 d D U P B 2
O6A O 0.1566(13) 0.5570(11) 0.6694(8) 0.0397(10) Uani 0.375 1 d D U P B 2
O7A O 0.1961(16) 0.685(6) 0.7245(12) 0.030(6) Uani 0.375 1 d D U P B 2
O8A O 0.206(2) 0.653(2) 0.8151(14) 0.030(5) Uani 0.375 1 d D U P B 2
N2T N 0.2407(9) 0.5163(12) 0.7626(11) 0.144(13) Uani 0.427(16) 1 d D U P A 2
H2TA H 0.2516 0.5322 0.7905 0.172 Uiso 0.427(16) 1 calc R . P A 2
H2TB H 0.2196 0.5564 0.7499 0.172 Uiso 0.427(16) 1 calc R . P A 2
C1 C 0.3237(8) 0.8250(14) 0.7301(6) 0.093(6) Uani 0.676(12) 1 d D U P G 2
H1A H 0.3498 0.8578 0.7181 0.139 Uiso 0.676(12) 1 calc R . P G 2
H1B H 0.3293 0.7695 0.7233 0.139 Uiso 0.676(12) 1 calc R . P G 2
H1C H 0.2868 0.8407 0.7173 0.139 Uiso 0.676(12) 1 calc R . P G 2
C2 C 0.3132(9) 0.9221(11) 0.7883(9) 0.114(5) Uani 0.676(12) 1 d D U P G 2
H2A H 0.3388 0.9595 0.7789 0.170 Uiso 0.676(12) 1 calc R . P G 2
H2B H 0.2770 0.9309 0.7715 0.170 Uiso 0.676(12) 1 calc R . P G 2
H2C H 0.3121 0.9300 0.8192 0.170 Uiso 0.676(12) 1 calc R . P G 2
C3T C 0.3189(15) 0.5833(17) 0.736(2) 0.19(2) Uani 0.427(16) 1 d D U P A 2
H3TA H 0.3237 0.6178 0.7618 0.222 Uiso 0.427(16) 1 calc R . P A 2
H3TB H 0.2962 0.6138 0.7127 0.222 Uiso 0.427(16) 1 calc R . P A 2
C7T C 0.1708(16) 0.442(4) 0.7959(10) 0.19(2) Uani 0.427(16) 1 d D U P A 2
H7TA H 0.1942 0.4125 0.8194 0.232 Uiso 0.427(16) 1 calc R . P A 2
H7TB H 0.1619 0.4921 0.8089 0.232 Uiso 0.427(16) 1 calc R . P A 2
C8 C 0.3895(7) 0.8122(15) 0.8008(9) 0.111(5) Uani 0.676(12) 1 d D U P G 2
H8A H 0.4154 0.8474 0.7901 0.166 Uiso 0.676(12) 1 calc R . P G 2
H8B H 0.3939 0.8162 0.8324 0.166 Uiso 0.676(12) 1 calc R . P G 2
H8C H 0.3962 0.7578 0.7925 0.166 Uiso 0.676(12) 1 calc R . P G 2
C36 C 0.4554(9) 0.1399(14) 0.8128(7) 0.079(7) Uani 0.59(2) 1 d D U P C 2
C37 C 0.4622(12) 0.0973(17) 0.7716(8) 0.097(8) Uani 0.59(2) 1 d D U P C 2
H37A H 0.4291 0.0680 0.7605 0.146 Uiso 0.59(2) 1 calc R . P C 2
H37B H 0.4693 0.1358 0.7498 0.146 Uiso 0.59(2) 1 calc R . P C 2
H37C H 0.4927 0.0606 0.7777 0.146 Uiso 0.59(2) 1 calc R . P C 2
C38 C 0.4376(11) 0.0856(16) 0.8464(9) 0.111(9) Uani 0.59(2) 1 d D U P C 2
H38A H 0.4051 0.0567 0.8333 0.167 Uiso 0.59(2) 1 calc R . P C 2
H38B H 0.4667 0.0482 0.8567 0.167 Uiso 0.59(2) 1 calc R . P C 2
H38C H 0.4296 0.1170 0.8709 0.167 Uiso 0.59(2) 1 calc R . P C 2
C39 C 0.5054(9) 0.1861(15) 0.8312(10) 0.097(8) Uani 0.59(2) 1 d D U P C 2
H39A H 0.4997 0.2129 0.8578 0.146 Uiso 0.59(2) 1 calc R . P C 2
H39B H 0.5363 0.1501 0.8378 0.146 Uiso 0.59(2) 1 calc R . P C 2
H39C H 0.5129 0.2253 0.8099 0.146 Uiso 0.59(2) 1 calc R . P C 2
C58A C 0.4163(10) 0.4455(11) 0.6300(10) 0.083(6) Uani 0.56(2) 1 d D U P D 2
H58D H 0.3847 0.4516 0.6072 0.124 Uiso 0.56(2) 1 calc R . P D 2
H58E H 0.4131 0.4812 0.6541 0.124 Uiso 0.56(2) 1 calc R . P D 2
H58F H 0.4492 0.4582 0.6183 0.124 Uiso 0.56(2) 1 calc R . P D 2
C59A C 0.4688(9) 0.355(2) 0.6813(8) 0.103(8) Uani 0.56(2) 1 d D U P D 2
H59D H 0.4719 0.3007 0.6926 0.154 Uiso 0.56(2) 1 calc R . P D 2
H59E H 0.5012 0.3682 0.6692 0.154 Uiso 0.56(2) 1 calc R . P D 2
H59F H 0.4651 0.3912 0.7050 0.154 Uiso 0.56(2) 1 calc R . P D 2
C60A C 0.4183(11) 0.3089(18) 0.6067(9) 0.090(7) Uani 0.56(2) 1 d D U P D 2
H60D H 0.3847 0.3180 0.5864 0.135 Uiso 0.56(2) 1 calc R . P D 2
H60E H 0.4493 0.3214 0.5925 0.135 Uiso 0.56(2) 1 calc R . P D 2
H60F H 0.4202 0.2535 0.6157 0.135 Uiso 0.56(2) 1 calc R . P D 2
C82 C 0.0208(15) 0.620(2) 0.5637(11) 0.102(7) Uani 0.513(18) 1 d . U P E 2
C84 C 0.0420(15) 0.610(3) 0.5144(12) 0.126(6) Uani 0.513(18) 1 d . U P E 2
H84A H 0.0581 0.5577 0.5124 0.189 Uiso 0.513(18) 1 calc R . P E 2
H84B H 0.0109 0.6159 0.4910 0.189 Uiso 0.513(18) 1 calc R . P E 2
H84C H 0.0689 0.6507 0.5115 0.189 Uiso 0.513(18) 1 calc R . P E 2
C85 C -0.0132(13) 0.547(2) 0.5699(11) 0.124(6) Uani 0.513(18) 1 d . U P E 2
H85A H 0.0028 0.5005 0.5583 0.186 Uiso 0.513(18) 1 calc R . P E 2
H85B H -0.0139 0.5394 0.6009 0.186 Uiso 0.513(18) 1 calc R . P E 2
H85C H -0.0501 0.5546 0.5544 0.186 Uiso 0.513(18) 1 calc R . P E 2
C86 C -0.0057(16) 0.687(2) 0.5818(11) 0.108(7) Uani 0.513(18) 1 d . U P E 2
H86A H 0.0146 0.7353 0.5787 0.162 Uiso 0.513(18) 1 calc R . P E 2
H86B H -0.0428 0.6924 0.5662 0.162 Uiso 0.513(18) 1 calc R . P E 2
H86C H -0.0066 0.6773 0.6127 0.162 Uiso 0.513(18) 1 calc R . P E 2
C91A C 0.244(3) 0.762(3) 0.568(3) 0.108(10) Uani 0.25(3) 1 d D U P F 2
H91D H 0.2691 0.7875 0.5515 0.163 Uiso 0.25(3) 1 calc R . P F 2
H91E H 0.2097 0.7513 0.5490 0.163 Uiso 0.25(3) 1 calc R . P F 2
H91F H 0.2378 0.7962 0.5919 0.163 Uiso 0.25(3) 1 calc R . P F 2
C92A C 0.286(3) 0.620(3) 0.557(2) 0.094(10) Uani 0.25(3) 1 d D U P F 2
H92D H 0.3009 0.5751 0.5745 0.142 Uiso 0.25(3) 1 calc R . P F 2
H92E H 0.2549 0.6037 0.5358 0.142 Uiso 0.25(3) 1 calc R . P F 2
H92F H 0.3141 0.6419 0.5416 0.142 Uiso 0.25(3) 1 calc R . P F 2
C93A C 0.315(2) 0.718(5) 0.6198(19) 0.106(10) Uani 0.25(3) 1 d D U P F 2
H93D H 0.3355 0.6746 0.6353 0.159 Uiso 0.25(3) 1 calc R . P F 2
H93E H 0.3385 0.7497 0.6048 0.159 Uiso 0.25(3) 1 calc R . P F 2
H93F H 0.2996 0.7509 0.6406 0.159 Uiso 0.25(3) 1 calc R . P F 2
C0BA C 0.4883(19) 0.545(3) 0.5365(15) 0.279(12) Uiso 0.5 1 d D U P H -1
H0BA H 0.4716 0.5306 0.5616 0.418 Uiso 0.5 1 calc R . P H -1
H0BB H 0.5194 0.5103 0.5352 0.418 Uiso 0.5 1 calc R . P H -1
H0BC H 0.5006 0.5997 0.5392 0.418 Uiso 0.5 1 calc R . P H -1
C4EA C 0.428(2) 0.545(2) 0.4197(12) 0.278(12) Uiso 0.5 1 d . U P H -1
H4EA H 0.4380 0.5568 0.3925 0.334 Uiso 0.5 1 calc R . P H -1
C9AA C 0.4648(16) 0.553(2) 0.4578(15) 0.278(12) Uiso 0.5 1 d DG U P H -1
H9AA H 0.5005 0.5704 0.4566 0.334 Uiso 0.5 1 calc R . P H -1
C2BA C 0.4496(15) 0.5359(16) 0.4976(13) 0.278(12) Uiso 0.5 1 d DG U P H -1
C1DA C 0.3972(16) 0.511(2) 0.4993(14) 0.278(12) Uiso 0.5 1 d DG U P H -1
H1DA H 0.3868 0.4990 0.5265 0.333 Uiso 0.5 1 calc R . P H -1
C9 C 0.3600(15) 0.503(2) 0.4613(18) 0.278(12) Uiso 0.5 1 d G U P H -1
H9 H 0.3242 0.4854 0.4624 0.333 Uiso 0.5 1 calc R . P H -1
C4BA C 0.375(2) 0.520(2) 0.4215(15) 0.278(12) Uiso 0.5 1 d G U P H -1
H4BA H 0.3498 0.5143 0.3954 0.334 Uiso 0.5 1 calc R . P H -1
C2AA C 0.042(2) 0.391(3) 1.025(2) 0.292(14) Uiso 0.5 1 d D U P I -1
H2AA H 0.0702 0.4043 1.0496 0.438 Uiso 0.5 1 calc R . P I -1
H2AB H 0.0181 0.3504 1.0342 0.438 Uiso 0.5 1 calc R . P I -1
H2AC H 0.0582 0.3711 1.0009 0.438 Uiso 0.5 1 calc R . P I -1
C9CA C -0.0628(16) 0.523(4) 0.9642(16) 0.290(13) Uiso 0.5 1 d . U P I -1
H9CA H -0.0922 0.5199 0.9407 0.348 Uiso 0.5 1 calc R . P I -1
C0AA C -0.050(2) 0.594(3) 0.9855(19) 0.290(13) Uiso 0.5 1 d G U P I -1
H0AA H -0.0708 0.6398 0.9766 0.348 Uiso 0.5 1 calc R . P I -1
C54 C -0.007(2) 0.598(3) 1.0198(17) 0.290(13) Uiso 0.5 1 d G U P I -1
H54 H 0.0015 0.6469 1.0344 0.348 Uiso 0.5 1 calc R . P I -1
C1AA C 0.0232(19) 0.531(3) 1.0329(14) 0.290(13) Uiso 0.5 1 d DG U P I -1
H1AA H 0.0525 0.5341 1.0564 0.348 Uiso 0.5 1 calc R . P I -1
C6CA C 0.0105(17) 0.460(3) 1.0116(15) 0.290(13) Uiso 0.5 1 d DG U P I -1
C7CA C -0.0325(18) 0.456(3) 0.9773(16) 0.290(13) Uiso 0.5 1 d DG U P I -1
H7CA H -0.0412 0.4071 0.9627 0.348 Uiso 0.5 1 calc R . P I -1

loop_
_atom_site_aniso_label
_atom_site_aniso_U_11
_atom_site_aniso_U_22
_atom_site_aniso_U_33
_atom_site_aniso_U_23
_atom_site_aniso_U_13
_atom_site_aniso_U_12
O1 0.078(5) 0.094(6) 0.066(5) -0.037(4) -0.022(4) 0.020(4)
O2 0.139(8) 0.131(7) 0.040(5) -0.038(5) -0.035(5) 0.071(6)
O8 0.066(5) 0.064(5) 0.040(4) -0.002(4) 0.019(3) 0.017(4)
O9 0.112(7) 0.109(7) 0.069(6) 0.040(5) 0.061(5) 0.061(6)
O15 0.043(4) 0.077(6) 0.091(6) -0.048(5) -0.015(4) 0.019(4)
O16 0.039(4) 0.047(4) 0.065(5) -0.011(4) 0.013(3) -0.003(3)
O22 0.134(8) 0.098(5) 0.026(4) 0.004(4) -0.004(4) 0.057(5)
O23 0.078(5) 0.064(5) 0.033(3) 0.007(3) -0.012(3) 0.004(4)
O29 0.078(5) 0.042(4) 0.046(4) -0.010(4) -0.022(4) 0.018(4)
O30 0.079(5) 0.093(6) 0.042(4) -0.004(4) -0.005(4) 0.049(5)
O40 0.077(5) 0.082(6) 0.028(4) 0.002(4) 0.005(3) -0.037(4)
O41 0.072(5) 0.040(4) 0.033(4) 0.003(3) -0.001(3) -0.007(3)
O47 0.091(5) 0.042(4) 0.035(4) -0.001(3) -0.005(3) 0.008(4)
O48 0.112(6) 0.042(4) 0.035(3) -0.004(3) -0.010(3) 0.034(4)
O54 0.037(4) 0.064(5) 0.041(4) 0.018(3) 0.013(3) 0.011(3)
O55 0.038(4) 0.119(7) 0.036(4) 0.008(4) 0.012(3) 0.020(4)
O61 0.124(7) 0.072(6) 0.041(5) -0.019(4) -0.018(4) 0.050(5)
O62 0.083(5) 0.050(4) 0.025(4) -0.007(3) 0.000(3) 0.019(4)
O68 0.047(4) 0.055(5) 0.111(7) -0.032(5) -0.002(4) 0.007(4)
O69 0.039(4) 0.068(5) 0.054(5) 0.014(4) -0.009(3) -0.007(4)
O75 0.081(5) 0.069(5) 0.050(4) -0.024(4) -0.027(4) 0.036(4)
O76 0.105(6) 0.082(5) 0.084(6) -0.045(5) -0.053(5) 0.055(5)
O87 0.090(6) 0.061(5) 0.040(4) -0.011(4) 0.021(4) -0.015(4)
O88 0.112(7) 0.086(7) 0.035(4) -0.002(4) 0.010(4) 0.045(6)
O94 0.112(7) 0.032(4) 0.048(5) -0.004(4) -0.012(4) 0.017(4)
O95 0.073(5) 0.055(5) 0.056(5) -0.022(4) -0.013(4) 0.018(4)
O101 0.038(4) 0.088(6) 0.048(4) -0.014(4) 0.004(3) -0.002(4)
O102 0.037(4) 0.075(5) 0.059(5) -0.034(4) -0.002(3) 0.010(4)
O108 0.074(5) 0.061(5) 0.044(4) -0.025(4) -0.002(4) 0.014(4)
O109 0.068(5) 0.064(5) 0.049(5) -0.019(4) 0.007(4) 0.019(4)
O115 0.043(4) 0.074(5) 0.069(4) 0.000(4) 0.005(3) -0.012(3)
O116 0.063(3) 0.040(4) 0.055(4) -0.013(3) 0.004(3) -0.012(3)
C3 0.085(7) 0.134(7) 0.051(6) -0.045(5) -0.015(5) 0.054(6)
C4 0.120(9) 0.185(11) 0.088(9) -0.077(7) -0.036(6) 0.032(7)
C5 0.122(10) 0.213(16) 0.135(13) -0.052(11) -0.023(9) 0.026(10)
C5T 0.109(8) 0.147(13) 0.142(15) -0.019(11) 0.051(9) 0.013(8)
C6 0.185(15) 0.232(15) 0.138(12) -0.028(11) -0.077(10) 0.003(12)
C7 0.131(12) 0.202(12) 0.131(13) -0.108(10) -0.028(10) 0.022(10)
C8T 0.111(9) 0.149(14) 0.109(12) -0.019(10) 0.035(9) 0.000(9)
C10 0.084(7) 0.105(9) 0.053(7) 0.012(6) 0.032(5) 0.029(6)
C11 0.115(7) 0.146(9) 0.105(7) 0.017(7) 0.075(6) 0.019(7)
C12 0.154(11) 0.152(8) 0.155(12) 0.022(7) 0.084(9) 0.012(7)
C13 0.161(10) 0.181(11) 0.112(7) 0.005(7) 0.083(7) 0.002(9)
C14 0.122(7) 0.166(11) 0.149(10) 0.023(8) 0.065(6) 0.018(7)
C17 0.045(6) 0.050(7) 0.031(5) 0.011(5) -0.002(4) 0.004(5)
C18 0.052(7) 0.059(8) 0.083(9) 0.007(7) 0.001(6) -0.010(6)
C19 0.082(10) 0.148(16) 0.158(17) -0.035(13) 0.068(11) -0.043(11)
C20 0.052(8) 0.26(2) 0.126(15) 0.084(16) -0.043(9) -0.050(12)
C21 0.150(16) 0.080(12) 0.157(18) 0.009(11) 0.021(13) -0.055(11)
C24 0.045(5) 0.081(5) 0.035(4) 0.008(4) -0.007(4) 0.017(4)
C25 0.082(7) 0.109(8) 0.037(5) 0.023(5) -0.019(4) 0.008(6)
C26 0.168(12) 0.129(9) 0.064(9) 0.029(7) -0.016(8) 0.044(8)
C27 0.115(8) 0.187(15) 0.085(10) 0.047(10) 0.006(7) -0.007(8)
C28 0.118(10) 0.119(9) 0.053(7) 0.017(6) -0.023(6) 0.011(7)
C30 0.069(6) 0.099(8) 0.039(6) -0.006(6) -0.004(4) 0.035(5)
C31 0.041(6) 0.052(7) 0.054(7) 0.011(6) -0.010(5) 0.009(5)
C42 0.057(5) 0.067(6) 0.042(5) 0.006(5) 0.006(4) -0.012(5)
C43 0.087(6) 0.103(7) 0.074(6) 0.018(5) 0.017(4) -0.043(5)
C44 0.115(8) 0.139(9) 0.092(7) 0.010(6) 0.034(6) -0.037(6)
C45 0.127(8) 0.126(8) 0.109(8) 0.036(6) 0.009(6) -0.035(6)
C46 0.107(7) 0.148(10) 0.093(7) 0.004(6) 0.011(5) -0.055(7)
C48 0.074(6) 0.102(8) 0.052(7) -0.010(6) 0.000(5) 0.028(5)
C49 0.051(5) 0.044(4) 0.036(4) -0.001(3) 0.009(3) 0.000(4)
C50 0.101(8) 0.038(5) 0.048(6) -0.006(4) 0.001(5) 0.011(5)
C51 0.162(10) 0.080(10) 0.101(9) -0.009(8) -0.028(8) -0.011(8)
C52 0.168(11) 0.118(12) 0.151(13) -0.040(10) 0.063(10) 0.005(9)
C53 0.271(18) 0.056(7) 0.090(9) 0.003(6) -0.005(9) -0.001(8)
C56 0.040(5) 0.053(6) 0.052(6) -0.020(5) 0.017(4) -0.005(4)
C57 0.047(5) 0.080(7) 0.082(7) -0.018(5) 0.034(5) -0.008(5)
C63 0.079(7) 0.038(6) 0.027(5) -0.004(5) 0.006(5) 0.012(6)
C64 0.104(9) 0.042(6) 0.034(6) -0.003(5) -0.002(6) 0.019(6)
C65 0.136(13) 0.109(12) 0.052(8) -0.011(8) 0.024(9) 0.000(11)
C66 0.133(13) 0.130(14) 0.034(7) -0.007(8) -0.010(7) 0.011(11)
C67 0.228(19) 0.053(8) 0.040(7) -0.016(6) 0.017(9) 0.006(10)
C70 0.048(6) 0.070(8) 0.045(6) -0.020(6) 0.012(5) -0.007(6)
C71 0.048(7) 0.080(10) 0.120(13) -0.020(9) 0.019(8) -0.010(7)
C72 0.080(10) 0.161(17) 0.141(16) -0.016(13) 0.045(11) -0.014(11)
C73 0.105(13) 0.085(13) 0.32(3) 0.030(16) 0.092(17) -0.014(11)
C74 0.127(15) 0.22(2) 0.150(19) -0.036(17) -0.026(14) -0.104(16)
C77 0.106(7) 0.079(6) 0.077(7) -0.041(5) -0.048(6) 0.054(5)
C89 0.086(8) 0.108(10) 0.027(6) 0.014(6) 0.020(5) 0.008(7)
C90 0.119(10) 0.114(11) 0.070(9) 0.017(7) 0.046(7) 0.008(8)
C96 0.047(6) 0.056(7) 0.057(7) -0.013(6) -0.009(5) 0.002(6)
C97 0.085(9) 0.041(7) 0.067(8) -0.006(6) -0.021(7) 0.015(6)
C98 0.27(2) 0.050(9) 0.089(13) 0.015(9) -0.009(14) 0.021(12)
C99 0.070(10) 0.062(10) 0.27(3) -0.030(13) -0.061(12) 0.028(8)
C100 0.101(10) 0.032(6) 0.108(11) -0.009(7) -0.011(8) 0.010(7)
C103 0.030(5) 0.033(6) 0.088(9) -0.013(6) 0.017(6) 0.010(4)
C104 0.043(7) 0.082(10) 0.125(13) -0.006(9) 0.011(8) -0.010(7)
C105 0.087(11) 0.154(17) 0.169(19) -0.050(14) 0.017(11) -0.075(12)
C106 0.050(8) 0.187(19) 0.19(2) 0.083(16) 0.032(10) 0.052(10)
C107 0.070(9) 0.098(12) 0.166(18) 0.003(11) 0.067(11) -0.020(8)
C110 0.067(6) 0.051(6) 0.065(6) -0.024(5) 0.020(5) 0.000(5)
C111 0.109(7) 0.081(6) 0.080(6) -0.043(5) 0.028(5) 0.021(5)
C112 0.137(9) 0.093(7) 0.103(8) -0.039(6) 0.024(6) 0.034(6)
C113 0.147(9) 0.116(8) 0.120(8) -0.028(6) 0.058(7) 0.020(7)
C114 0.137(8) 0.099(8) 0.117(8) -0.051(6) 0.009(6) 0.017(6)
C117 0.063(4) 0.055(5) 0.056(5) -0.014(4) 0.006(3) -0.011(3)
C118 0.081(5) 0.097(6) 0.097(6) 0.010(5) 0.015(4) -0.027(4)
Cr1 0.0517(10) 0.0537(11) 0.0284(8) -0.0140(8) 0.0015(7) 0.0068(8)
Cr2 0.0696(12) 0.0944(15) 0.0215(8) -0.0072(9) -0.0010(8) 0.0427(11)
Cr3 0.0396(8) 0.0446(10) 0.0298(8) 0.0043(7) -0.0049(6) -0.0022(8)
Cr4 0.0546(10) 0.0587(11) 0.0245(8) 0.0013(8) 0.0028(7) 0.0194(9)
Cr5 0.0401(8) 0.0409(9) 0.0280(8) -0.0007(7) 0.0003(6) 0.0042(7)
Cr6 0.0764(12) 0.0571(12) 0.0340(9) -0.0126(9) -0.0093(8) 0.0323(10)
Cr7 0.0442(9) 0.0441(10) 0.0349(9) -0.0128(8) -0.0049(7) 0.0124(8)
Cr8 0.0446(9) 0.0467(10) 0.0347(9) -0.0143(8) 0.0021(7) 0.0094(8)
F1 0.033(11) 0.057(6) 0.018(4) -0.014(5) -0.008(6) 0.003(8)
F2 0.0329(11) 0.0485(11) 0.0239(10) 0.0078(9) 0.0048(9) 0.0064(10)
F3 0.0329(11) 0.0485(11) 0.0239(10) 0.0078(9) 0.0048(9) 0.0064(10)
F4 0.0329(11) 0.0485(11) 0.0239(10) 0.0078(9) 0.0048(9) 0.0064(10)
F5 0.042(4) 0.036(3) 0.010(8) 0.001(3) 0.010(4) 0.008(3)
F6 0.042(2) 0.0447(18) 0.0287(17) -0.0098(16) -0.0061(17) 0.0103(17)
F7 0.030(3) 0.031(16) 0.028(3) -0.008(6) 0.001(3) 0.004(5)
F8 0.031(6) 0.042(4) 0.020(5) -0.019(4) 0.009(5) 0.009(4)
N1T 0.172(16) 0.184(16) 0.21(2) -0.105(18) 0.120(19) -0.056(15)
C4T 0.144(16) 0.166(18) 0.17(3) -0.065(19) 0.09(2) -0.017(15)
C6T 0.21(2) 0.32(4) 0.17(2) -0.15(3) 0.12(2) -0.15(3)
C32 0.09(2) 0.087(19) 0.070(17) -0.004(14) -0.017(13) 0.052(16)
C33 0.12(2) 0.10(2) 0.11(2) 0.009(16) 0.009(15) 0.059(17)
C34 0.10(2) 0.10(2) 0.078(17) 0.002(14) -0.018(13) 0.049(18)
C35 0.14(3) 0.092(19) 0.08(2) -0.005(15) -0.015(18) 0.047(17)
C58 0.071(14) 0.101(15) 0.101(11) 0.002(10) 0.036(10) -0.012(11)
C59 0.055(11) 0.093(16) 0.114(12) -0.028(11) 0.024(9) -0.012(10)
C60 0.070(14) 0.086(10) 0.099(17) -0.018(9) 0.050(12) -0.002(8)
C78 0.111(11) 0.101(10) 0.086(9) -0.032(7) -0.048(8) 0.058(8)
C79 0.132(11) 0.124(9) 0.099(9) -0.022(7) -0.053(9) 0.041(8)
C80 0.130(10) 0.121(9) 0.099(9) -0.027(7) -0.055(8) 0.040(8)
C83 0.111(9) 0.099(10) 0.094(16) -0.028(10) -0.051(10) 0.058(8)
C91 0.15(2) 0.17(3) 0.086(17) 0.063(17) 0.034(15) -0.023(18)
C92 0.12(2) 0.26(3) 0.13(2) 0.06(2) 0.062(19) 0.06(2)
C93 0.17(3) 0.23(3) 0.13(2) 0.01(2) 0.07(2) -0.09(2)
C119 0.082(6) 0.124(10) 0.125(10) 0.030(9) 0.012(6) -0.029(6)
C120 0.093(7) 0.115(8) 0.130(10) 0.035(8) 0.009(7) -0.030(6)
C200 0.087(6) 0.120(9) 0.128(10) 0.032(8) 0.010(6) -0.030(6)
Ti1 0.0517(10) 0.0537(11) 0.0284(8) -0.0140(8) 0.0015(7) 0.0068(8)
Ti2 0.0696(12) 0.0944(15) 0.0215(8) -0.0072(9) -0.0010(8) 0.0427(11)
Ti3 0.0396(8) 0.0446(10) 0.0298(8) 0.0043(7) -0.0049(6) -0.0022(8)
Ti4 0.0546(10) 0.0587(11) 0.0245(8) 0.0013(8) 0.0028(7) 0.0194(9)
Ti5 0.0401(8) 0.0409(9) 0.0280(8) -0.0007(7) 0.0003(6) 0.0042(7)
Ti6 0.0764(12) 0.0571(12) 0.0340(9) -0.0126(9) -0.0093(8) 0.0323(10)
Ti7 0.0442(9) 0.0441(10) 0.0349(9) -0.0128(8) -0.0049(7) 0.0124(8)
Ti8 0.0446(9) 0.0467(10) 0.0347(9) -0.0143(8) 0.0021(7) 0.0094(8)
O1A 0.033(11) 0.057(7) 0.018(4) -0.015(5) -0.009(6) 0.003(8)
O2A 0.0329(11) 0.0485(11) 0.0239(10) 0.0078(9) 0.0048(9) 0.0064(10)
O3A 0.0329(11) 0.0485(11) 0.0239(10) 0.0078(9) 0.0048(9) 0.0064(10)
O4A 0.0329(11) 0.0485(11) 0.0239(10) 0.0078(9) 0.0048(9) 0.0064(10)
O5A 0.042(4) 0.036(4) 0.010(8) 0.001(4) 0.010(4) 0.008(3)
O6A 0.042(2) 0.0447(18) 0.0287(17) -0.0098(16) -0.0061(17) 0.0103(17)
O7A 0.030(3) 0.031(16) 0.028(3) -0.008(6) 0.001(3) 0.004(5)
O8A 0.031(7) 0.042(4) 0.020(6) -0.019(4) 0.009(6) 0.010(4)
N2T 0.140(14) 0.116(11) 0.20(3) -0.070(13) 0.10(2) -0.005(9)
C1 0.081(9) 0.105(15) 0.095(6) 0.013(6) 0.022(5) -0.008(9)
C2 0.091(7) 0.117(8) 0.129(10) 0.033(8) 0.009(6) -0.031(6)
C3T 0.148(17) 0.115(11) 0.33(7) -0.002(11) 0.14(3) 0.023(8)
C7T 0.175(19) 0.32(4) 0.096(11) -0.060(14) 0.056(11) -0.10(3)
C8 0.082(5) 0.124(9) 0.126(9) 0.030(8) 0.011(5) -0.029(5)
C36 0.068(12) 0.071(14) 0.091(14) 0.008(10) -0.005(10) 0.052(10)
C37 0.097(17) 0.088(17) 0.102(14) 0.002(11) 0.003(11) 0.062(13)
C38 0.121(17) 0.104(17) 0.106(16) 0.014(12) 0.009(13) 0.029(13)
C39 0.071(12) 0.086(15) 0.126(18) 0.003(12) -0.008(11) 0.052(10)
C58A 0.077(13) 0.088(9) 0.092(14) -0.016(8) 0.038(11) -0.016(8)
C59A 0.059(9) 0.132(19) 0.117(12) -0.011(11) 0.015(8) -0.012(9)
C60A 0.067(13) 0.110(14) 0.102(11) -0.038(10) 0.044(9) -0.011(10)
C82 0.105(9) 0.092(10) 0.086(14) -0.039(9) -0.053(8) 0.054(7)
C84 0.131(10) 0.124(9) 0.099(9) -0.023(7) -0.054(8) 0.040(8)
C85 0.128(10) 0.118(9) 0.101(10) -0.027(8) -0.055(9) 0.039(8)
C86 0.110(9) 0.099(10) 0.092(16) -0.030(10) -0.050(10) 0.059(8)
C91A 0.13(2) 0.120(13) 0.079(19) 0.023(12) 0.039(14) 0.007(12)
C92A 0.12(2) 0.111(16) 0.068(16) 0.022(13) 0.062(15) -0.004(14)
C93A 0.119(14) 0.13(2) 0.077(16) 0.014(14) 0.043(11) -0.002(13)

loop_
_atom_type_symbol
_atom_type_description
_atom_type_scat_dispersion_real
_atom_type_scat_dispersion_imag
_atom_type_scat_source
C C 0.0033 0.0016 'International Tables Vol C Tables 4.2.6.8 and 6.1.1.4'
H H 0.0000 0.0000 'International Tables Vol C Tables 4.2.6.8 and 6.1.1.4'
Cr Cr 0.3209 0.6236 'International Tables Vol C Tables 4.2.6.8 and 6.1.1.4'
F F 0.0171 0.0103 'International Tables Vol C Tables 4.2.6.8 and 6.1.1.4'
N N 0.0061 0.0033 'International Tables Vol C Tables 4.2.6.8 and 6.1.1.4'
O O 0.0106 0.0060 'International Tables Vol C Tables 4.2.6.8 and 6.1.1.4'
Ti Ti 0.2776 0.4457 'International Tables Vol C Tables 4.2.6.8 and 6.1.1.4'

loop_
_geom_angle_atom_site_label_1
_geom_angle_atom_site_label_2
_geom_angle_atom_site_label_3
_geom_angle
C3 O1 Cr1 133.9(10)
C3 O1 Ti1 133.9(10)
C3 O2 Cr2 134.0(8)
C3 O2 Ti2 134.0(8)
C10 O8 Cr1 135.0(7)
C10 O8 Ti1 135.0(7)
C10 O9 Cr2 133.9(10)
C10 O9 Ti2 133.9(10)
C17 O15 Cr2 134.1(7)
C17 O15 Ti2 134.1(7)
C17 O16 Cr3 134.9(6)
C17 O16 Ti3 134.9(6)
C24 O22 Cr2 135.1(7)
C24 O22 Ti2 135.1(7)
C24 O23 Cr3 135.0(8)
C24 O23 Ti3 135.0(8)
C31 O29 Cr3 134.8(7)
C31 O29 Ti3 134.8(7)
C31 O30 Cr4 133.9(7)
C31 O30 Ti4 133.9(7)
C42 O40 Cr3 134.6(7)
C42 O40 Ti3 134.6(7)
C42 O41 Cr4 134.5(7)
C42 O41 Ti4 134.5(7)
C49 O47 Cr5 135.5(7)
C49 O47 Ti5 135.5(7)
C49 O48 Cr4 133.9(7)
C49 O48 Ti4 133.9(7)
C56 O54 Cr5 132.3(6)
C56 O54 Ti5 132.3(6)
C56 O55 Cr4 134.7(6)
C56 O55 Ti4 134.7(6)
C63 O61 Cr6 133.7(7)
C63 O61 Ti6 133.7(7)
C63 O62 Cr5 131.9(6)
C63 O62 Ti5 131.9(6)
C70 O68 Cr6 130.5(7)
C70 O68 Ti6 130.5(7)
C70 O69 Cr5 135.6(8)
C70 O69 Ti5 135.6(8)
C77 O75 Cr7 136.2(8)
C77 O75 Ti7 136.2(8)
C77 O76 Cr6 129.2(8)
C77 O76 Ti6 129.2(8)
C89 O87 Cr7 128.8(8)
C89 O87 Ti7 128.8(8)
C89 O88 Cr6 135.7(7)
C89 O88 Ti6 135.7(7)
C96 O94 Cr7 131.2(8)
C96 O94 Ti7 131.2(8)
C96 O95 Cr8 134.1(7)
C96 O95 Ti8 134.1(7)
C103 O101 Cr8 130.0(7)
C103 O101 Ti8 130.0(7)
C103 O102 Cr7 135.1(7)
C103 O102 Ti7 135.1(7)
C110 O108 Cr1 135.0(7)
C110 O108 Ti1 135.0(7)
C110 O109 Cr8 129.8(7)
C110 O109 Ti8 129.8(7)
C117 O115 Cr1 129.8(7)
C117 O115 Ti1 129.8(7)
C117 O116 Cr8 134.6(8)
C117 O116 Ti8 134.6(8)
O1 C3 O2 124.1(13)
O1 C3 C4 115.5(16)
O2 C3 C4 120.3(14)
C3 C4 C5 105.0(14)
C6 C4 C3 110.2(19)
C6 C4 C5 104.4(17)
C7 C4 C3 112.4(15)
C7 C4 C5 104.9(19)
C7 C4 C6 118.5(18)
C4 C5 H5A 109.5
C4 C5 H5B 109.5
C4 C5 H5C 109.5
H5A C5 H5B 109.5
H5A C5 H5C 109.5
H5B C5 H5C 109.5
H5TA C5T H5TB 109.5
H5TA C5T H5TC 109.5
H5TB C5T H5TC 109.5
H5TD C5T H5TE 109.5
H5TD C5T H5TF 109.5
H5TE C5T H5TF 109.5
C4T C5T H5TA 109.5
C4T C5T H5TB 109.5
C4T C5T H5TC 109.5
C3T C5T H5TD 109.5
C3T C5T H5TE 109.5
C3T C5T H5TF 109.5
C4 C6 H6A 109.5
C4 C6 H6B 109.5
C4 C6 H6C 109.5
H6A C6 H6B 109.5
H6A C6 H6C 109.5
H6B C6 H6C 109.5
C4 C7 H7A 109.5
C4 C7 H7B 109.5
C4 C7 H7C 109.5
H7A C7 H7B 109.5
H7A C7 H7C 109.5
H7B C7 H7C 109.5
H8TA C8T H8TB 109.5
H8TA C8T H8TC 109.5
H8TB C8T H8TC 109.5
H8TD C8T H8TE 109.5
H8TD C8T H8TF 109.5
H8TE C8T H8TF 109.5
C6T C8T H8TA 109.5
C6T C8T H8TB 109.5
C6T C8T H8TC 109.5
C7T C8T H8TD 109.5
C7T C8T H8TE 109.5
C7T C8T H8TF 109.5
O8 C10 C11 116.5(13)
O9 C10 O8 124.8(12)
O9 C10 C11 118.7(14)
C10 C11 C12 113.0(14)
C13 C11 C10 105.0(15)
C13 C11 C12 111.3(16)
C13 C11 C14 106.6(15)
C14 C11 C10 112.2(14)
C14 C11 C12 108.6(17)
C11 C12 H12A 109.5
C11 C12 H12B 109.5
C11 C12 H12C 109.5
H12A C12 H12B 109.5
H12A C12 H12C 109.5
H12B C12 H12C 109.5
C11 C13 H13A 109.5
C11 C13 H13B 109.5
C11 C13 H13C 109.5
H13A C13 H13B 109.5
H13A C13 H13C 109.5
H13B C13 H13C 109.5
C11 C14 H14A 109.5
C11 C14 H14B 109.5
C11 C14 H14C 109.5
H14A C14 H14B 109.5
H14A C14 H14C 109.5
H14B C14 H14C 109.5
O15 C17 C18 116.7(10)
O16 C17 O15 124.6(9)
O16 C17 C18 118.6(10)
C17 C18 C20 105.0(10)
C19 C18 C17 110.1(10)
C19 C18 C20 108.9(13)
C21 C18 C17 113.0(11)
C21 C18 C19 109.3(13)
C21 C18 C20 110.5(13)
C18 C19 H19A 109.5
C18 C19 H19B 109.5
C18 C19 H19C 109.5
H19A C19 H19B 109.5
H19A C19 H19C 109.5
H19B C19 H19C 109.5
C18 C20 H20A 109.5
C18 C20 H20B 109.5
C18 C20 H20C 109.5
H20A C20 H20B 109.5
H20A C20 H20C 109.5
H20B C20 H20C 109.5
C18 C21 H21A 109.5
C18 C21 H21B 109.5
C18 C21 H21C 109.5
H21A C21 H21B 109.5
H21A C21 H21C 109.5
H21B C21 H21C 109.5
O22 C24 C25 117.1(11)
O23 C24 O22 124.1(10)
O23 C24 C25 118.8(12)
C24 C25 C27 105.6(10)
C24 C25 C28 110.6(12)
C26 C25 C24 112.5(12)
C26 C25 C27 112.7(14)
C26 C25 C28 109.3(12)
C28 C25 C27 105.9(13)
C25 C26 H26A 109.5
C25 C26 H26B 109.5
C25 C26 H26C 109.5
H26A C26 H26B 109.5
H26A C26 H26C 109.5
H26B C26 H26C 109.5
C25 C27 H27A 109.5
C25 C27 H27B 109.5
C25 C27 H27C 109.5
H27A C27 H27B 109.5
H27A C27 H27C 109.5
H27B C27 H27C 109.5
C25 C28 H28A 109.5
C25 C28 H28B 109.5
C25 C28 H28C 109.5
H28A C28 H28B 109.5
H28A C28 H28C 109.5
H28B C28 H28C 109.5
H30B C30 H30A 105.2
H30C C30 H30D 104.8
N1T C30 H30B 103.4
N1T C30 H30A 103.4
N1T C30 C4T 135.1(15)
C4T C30 H30B 103.4
C4T C30 H30A 103.4
N2T C30 H30C 102.0
N2T C30 H30D 102.0
N2T C30 C3T 140.1(16)
C3T C30 H30C 102.0
C3T C30 H30D 102.0
O29 C31 O30 124.9(9)
O29 C31 C32 121.3(13)
O29 C31 C36 115.0(11)
O30 C31 C32 113.5(13)
O30 C31 C36 119.6(12)
O40 C42 O41 125.0(10)
O40 C42 C43 118.0(10)
O41 C42 C43 116.9(10)
C42 C43 C44 107.8(12)
C45 C43 C42 107.6(11)
C45 C43 C44 96.1(13)
C46 C43 C42 112.8(12)
C46 C43 C44 109.1(13)
C46 C43 C45 121.5(15)
C43 C44 H44A 109.5
C43 C44 H44B 109.5
C43 C44 H44C 109.5
H44A C44 H44B 109.5
H44A C44 H44C 109.5
H44B C44 H44C 109.5
C43 C45 H45A 109.5
C43 C45 H45B 109.5
C43 C45 H45C 109.5
H45A C45 H45B 109.5
H45A C45 H45C 109.5
H45B C45 H45C 109.5
C43 C46 H46A 109.5
C43 C46 H46B 109.5
C43 C46 H46C 109.5
H46A C46 H46B 109.5
H46A C46 H46C 109.5
H46B C46 H46C 109.5
H48A C48 H48B 105.2
H48C C48 H48D 104.9
N1T C48 H48A 103.3
N1T C48 H48B 103.3
N1T C48 C6T 135.5(15)
C6T C48 H48A 103.3
C6T C48 H48B 103.3
N2T C48 H48C 102.4
N2T C48 H48D 102.4
N2T C48 C7T 139(2)
C7T C48 H48C 102.4
C7T C48 H48D 102.4
O47 C49 C50 118.1(9)
O48 C49 O47 124.0(10)
O48 C49 C50 117.7(9)
C51 C50 C49 111.9(11)
C51 C50 C52 104.1(13)
C51 C50 C53 112.0(13)
C52 C50 C49 106.0(11)
C53 C50 C49 112.4(10)
C53 C50 C52 110.0(14)
C50 C51 H51A 109.5
C50 C51 H51B 109.5
C50 C51 H51C 109.5
H51A C51 H51B 109.5
H51A C51 H51C 109.5
H51B C51 H51C 109.5
C50 C52 H52A 109.5
C50 C52 H52B 109.5
C50 C52 H52C 109.5
H52A C52 H52B 109.5
H52A C52 H52C 109.5
H52B C52 H52C 109.5
C50 C53 H53A 109.5
C50 C53 H53B 109.5
C50 C53 H53C 109.5
H53A C53 H53B 109.5
H53A C53 H53C 109.5
H53B C53 H53C 109.5
O54 C56 C57 116.3(10)
O55 C56 O54 125.8(9)
O55 C56 C57 117.9(9)
C58 C57 C56 111.0(14)
C58 C57 C60 109(2)
C59 C57 C56 107.4(15)
C59 C57 C58 111(2)
C59 C57 C60 112(2)
C60 C57 C56 106.3(13)
C58A C57 C56 108.3(12)
C58A C57 C60A 106.7(17)
C59A C57 C56 111.2(14)
C59A C57 C58A 107.4(18)
C59A C57 C60A 116.7(17)
C60A C57 C56 106.2(11)
O61 C63 C64 117.5(9)
O62 C63 O61 124.7(9)
O62 C63 C64 117.6(9)
C63 C64 C66 112.0(10)
C63 C64 C67 108.1(9)
C65 C64 C63 107.3(10)
C65 C64 C66 110.4(11)
C65 C64 C67 109.2(12)
C67 C64 C66 109.8(12)
C64 C65 H65A 109.5
C64 C65 H65B 109.5
C64 C65 H65C 109.5
H65A C65 H65B 109.5
H65A C65 H65C 109.5
H65B C65 H65C 109.5
C64 C66 H66A 109.5
C64 C66 H66B 109.5
C64 C66 H66C 109.5
H66A C66 H66B 109.5
H66A C66 H66C 109.5
H66B C66 H66C 109.5
C64 C67 H67A 109.5
C64 C67 H67B 109.5
C64 C67 H67C 109.5
H67A C67 H67B 109.5
H67A C67 H67C 109.5
H67B C67 H67C 109.5
O68 C70 O69 125.0(10)
O68 C70 C71 117.8(11)
O69 C70 C71 117.1(11)
C70 C71 C72 108.7(11)
C70 C71 C74 104.9(12)
C73 C71 C70 112.9(12)
C73 C71 C72 110.8(15)
C73 C71 C74 110.2(16)
C74 C71 C72 109.1(14)
C71 C72 H72A 109.5
C71 C72 H72B 109.5
C71 C72 H72C 109.5
H72A C72 H72B 109.5
H72A C72 H72C 109.5
H72B C72 H72C 109.5
C71 C73 H73A 109.5
C71 C73 H73B 109.5
C71 C73 H73C 109.5
H73A C73 H73B 109.5
H73A C73 H73C 109.5
H73B C73 H73C 109.5
C71 C74 H74A 109.5
C71 C74 H74B 109.5
C71 C74 H74C 109.5
H74A C74 H74B 109.5
H74A C74 H74C 109.5
H74B C74 H74C 109.5
O75 C77 O76 125.8(11)
O75 C77 C78 112.8(18)
O75 C77 C82 120.3(14)
O76 C77 C78 119.4(16)
O76 C77 C82 109.9(16)
O87 C89 C90 117.3(14)
O88 C89 O87 125.4(11)
O88 C89 C90 116.8(12)
C89 C90 C93 108.9(14)
C89 C90 C92A 107(2)
C89 C90 C93A 107(3)
C91 C90 C89 106.8(13)
C91 C90 C92 116.7(17)
C91 C90 C93 107.0(18)
C92 C90 C89 110.4(15)
C92 C90 C93 107(2)
C91A C90 C89 109(3)
C91A C90 C92A 121(4)
C91A C90 C93A 98(4)
C93A C90 C92A 114(4)
O94 C96 O95 125.6(11)
O94 C96 C97 117.0(11)
O95 C96 C97 117.4(10)
C98 C97 C96 109.0(11)
C98 C97 C99 108.8(14)
C99 C97 C96 106.7(11)
C100 C97 C96 110.2(9)
C100 C97 C98 110.8(12)
C100 C97 C99 111.2(12)
C97 C98 H98A 109.5
C97 C98 H98B 109.5
C97 C98 H98C 109.5
H98A C98 H98B 109.5
H98A C98 H98C 109.5
H98B C98 H98C 109.5
C97 C99 H99A 109.5
C97 C99 H99B 109.5
C97 C99 H99C 109.5
H99A C99 H99B 109.5
H99A C99 H99C 109.5
H99B C99 H99C 109.5
C97 C100 H10A 109.5
C97 C100 H10B 109.5
C97 C100 H10C 109.5
H10A C100 H10B 109.5
H10A C100 H10C 109.5
H10B C100 H10C 109.5
O101 C103 C104 117.2(11)
O102 C103 O101 125.7(9)
O102 C103 C104 117.0(11)
C105 C104 C103 107.8(12)
C105 C104 C106 109.7(15)
C105 C104 C107 113.3(14)
C106 C104 C103 104.2(11)
C107 C104 C103 109.5(11)
C107 C104 C106 111.9(13)
C104 C105 H10D 109.5
C104 C105 H10E 109.5
C104 C105 H10F 109.5
H10D C105 H10E 109.5
H10D C105 H10F 109.5
H10E C105 H10F 109.5
C104 C106 H10G 109.5
C104 C106 H10H 109.5
C104 C106 H10I 109.5
H10G C106 H10H 109.5
H10G C106 H10I 109.5
H10H C106 H10I 109.5
C104 C107 H10J 109.5
C104 C107 H10K 109.5
C104 C107 H10L 109.5
H10J C107 H10K 109.5
H10J C107 H10L 109.5
H10K C107 H10L 109.5
O108 C110 O109 125.4(10)
O108 C110 C111 117.3(12)
O109 C110 C111 117.4(12)
C110 C111 C112 110.6(12)
C110 C111 C114 109.1(12)
C113 C111 C110 107.8(12)
C113 C111 C112 111.2(14)
C113 C111 C114 109.3(14)
C114 C111 C112 108.8(13)
C111 C112 H11A 109.5
C111 C112 H11B 109.5
C111 C112 H11C 109.5
H11A C112 H11B 109.5
H11A C112 H11C 109.5
H11B C112 H11C 109.5
C111 C113 H11D 109.5
C111 C113 H11E 109.5
C111 C113 H11F 109.5
H11D C113 H11E 109.5
H11D C113 H11F 109.5
H11E C113 H11F 109.5
C111 C114 H11G 109.5
C111 C114 H11H 109.5
C111 C114 H11I 109.5
H11G C114 H11H 109.5
H11G C114 H11I 109.5
H11H C114 H11I 109.5
O115 C117 O116 125.3(11)
O115 C117 C118 118.1(11)
O116 C117 C118 116.6(11)
C117 C118 C119 110(2)
C117 C118 C120 123(2)
C117 C118 C200 105.1(18)
C117 C118 C1 105.6(12)
C117 C118 C2 105.2(12)
C117 C118 C8 111.7(13)
C119 C118 C200 99.9(14)
C120 C118 C119 115(3)
C120 C118 C200 100.7(15)
C2 C118 C1 105.8(15)
C8 C118 C1 109.5(16)
C8 C118 C2 118.2(16)
O8 Cr1 O1 91.7(4)
O108 Cr1 O1 86.0(3)
O108 Cr1 O8 87.2(3)
O115 Cr1 O1 87.5(4)
O115 Cr1 O8 178.4(3)
O115 Cr1 O108 91.4(3)
F1 Cr1 O1 93.0(11)
F1 Cr1 O8 90.4(8)
F1 Cr1 O108 177.4(6)
F1 Cr1 O115 90.9(8)
F8 Cr1 O1 176.8(8)
F8 Cr1 O8 91.5(7)
F8 Cr1 O108 94.6(7)
F8 Cr1 O115 89.3(7)
F8 Cr1 F1 86.6(13)
O9 Cr2 O2 91.1(4)
O9 Cr2 O22 88.0(4)
O15 Cr2 O2 85.5(4)
O15 Cr2 O9 176.2(4)
O15 Cr2 O22 90.0(4)
O22 Cr2 O2 85.8(4)
F1 Cr2 O2 93.4(11)
F1 Cr2 O9 89.3(9)
F1 Cr2 O15 92.6(10)
F1 Cr2 O22 177.2(7)
F1 Cr2 F2 90.4(11)
F2 Cr2 O2 176.2(4)
F2 Cr2 O9 88.8(4)
F2 Cr2 O15 94.4(3)
F2 Cr2 O22 90.4(4)
O16 Cr3 O23 90.1(3)
O16 Cr3 O29 86.4(3)
O16 Cr3 O40 175.3(3)
O23 Cr3 O29 84.8(3)
O40 Cr3 O23 86.8(3)
O40 Cr3 O29 89.8(3)
F2 Cr3 O16 94.9(4)
F2 Cr3 O23 90.5(4)
F2 Cr3 O29 175.1(4)
F2 Cr3 O40 88.6(4)
F3 Cr3 O16 90.8(6)
F3 Cr3 O23 175.0(6)
F3 Cr3 O29 90.3(6)
F3 Cr3 O40 92.0(6)
F3 Cr3 F2 94.4(7)
O30 Cr4 O48 85.2(3)
O41 Cr4 O30 90.0(3)
O41 Cr4 O48 87.5(3)
O41 Cr4 O55 174.3(3)
O55 Cr4 O30 85.6(3)
O55 Cr4 O48 88.5(3)
F3 Cr4 O30 90.2(6)
F3 Cr4 O41 92.1(6)
F3 Cr4 O48 175.4(6)
F3 Cr4 O55 91.5(6)
F4 Cr4 O30 175.8(5)
F4 Cr4 O41 93.1(5)
F4 Cr4 O48 92.2(6)
F4 Cr4 O55 91.1(5)
F4 Cr4 F3 92.4(8)
O47 Cr5 O62 84.2(3)
O54 Cr5 O47 87.9(3)
O54 Cr5 O62 86.4(3)
O54 Cr5 O69 172.3(3)
O69 Cr5 O47 86.0(3)
O69 Cr5 O62 88.3(3)
F4 Cr5 O47 92.6(6)
F4 Cr5 O54 91.2(5)
F4 Cr5 O62 176.1(5)
F4 Cr5 O69 93.7(5)
F4 Cr5 F5 89.4(7)
F5 Cr5 O47 176.5(5)
F5 Cr5 O54 94.9(5)
F5 Cr5 O62 93.9(5)
F5 Cr5 O69 91.0(5)
O68 Cr6 O61 87.6(4)
O68 Cr6 O76 86.1(4)
O76 Cr6 O61 84.0(3)
O88 Cr6 O61 87.4(4)
O88 Cr6 O68 173.9(4)
O88 Cr6 O76 89.9(4)
F5 Cr6 O61 94.5(5)
F5 Cr6 O68 90.3(5)
F5 Cr6 O76 176.2(5)
F5 Cr6 O88 93.6(5)
F6 Cr6 O61 176.4(5)
F6 Cr6 O68 94.3(6)
F6 Cr6 O76 93.0(5)
F6 Cr6 O88 90.5(5)
F6 Cr6 F5 88.5(6)
O75 Cr7 O94 85.8(3)
O75 Cr7 O102 85.7(3)
O87 Cr7 O75 91.3(3)
O87 Cr7 O94 88.1(3)
O87 Cr7 O102 176.6(3)
O102 Cr7 O94 90.1(3)
F6 Cr7 O75 93.4(5)
F6 Cr7 O87 89.9(5)
F6 Cr7 O94 177.9(5)
F6 Cr7 O102 91.8(5)
F7 Cr7 O75 176.5(6)
F7 Cr7 O87 91.9(9)
F7 Cr7 O94 93.0(13)
F7 Cr7 O102 91.1(9)
F7 Cr7 F6 88.0(13)
O95 Cr8 O109 86.4(3)
O101 Cr8 O95 89.5(3)
O101 Cr8 O109 88.8(3)
O116 Cr8 O95 87.5(3)
O116 Cr8 O101 176.9(3)
O116 Cr8 O109 90.5(3)
F7 Cr8 O95 94.9(11)
F7 Cr8 O101 89.9(11)
F7 Cr8 O109 178.1(15)
F7 Cr8 O116 90.9(11)
F8 Cr8 O95 178.7(5)
F8 Cr8 O101 91.7(6)
F8 Cr8 O109 93.1(8)
F8 Cr8 O116 91.3(6)
F8 Cr8 F7 85.6(13)
Cr2 F1 Cr1 124.6(10)
Cr3 F2 Cr2 123.6(6)
Cr3 F3 Cr4 127.4(9)
Cr5 F4 Cr4 127.3(8)
Cr5 F5 Cr6 125.0(8)
Cr6 F6 Cr7 125.4(8)
Cr7 F7 Cr8 123.3(11)
Cr1 F8 Cr8 123.2(9)
C30 N1T C48 140.5(13)
C30 N1T H1TA 101.9
C30 N1T H1TB 101.9
C48 N1T H1TA 101.9
C48 N1T H1TB 101.9
H1TA N1T H1TB 104.7
C5T C4T C30 134(2)
C5T C4T H4TA 103.6
C5T C4T H4TB 103.6
C30 C4T H4TA 103.6
C30 C4T H4TB 103.6
H4TA C4T H4TB 105.3
C8T C6T H6TA 105.3
C8T C6T H6TB 105.3
C48 C6T C8T 128(2)
C48 C6T H6TA 105.3
C48 C6T H6TB 105.3
H6TA C6T H6TB 106.0
C31 C32 C33 111(2)
C31 C32 C34 113(2)
C31 C32 C35 114(3)
C34 C32 C33 105.9(18)
C34 C32 C35 106.2(18)
C35 C32 C33 105.9(18)
C32 C33 H33A 109.5
C32 C33 H33B 109.5
C32 C33 H33C 109.5
H33A C33 H33B 109.5
H33A C33 H33C 109.5
H33B C33 H33C 109.5
C32 C34 H34A 109.5
C32 C34 H34B 109.5
C32 C34 H34C 109.5
H34A C34 H34B 109.5
H34A C34 H34C 109.5
H34B C34 H34C 109.5
C32 C35 H35A 109.5
C32 C35 H35B 109.5
C32 C35 H35C 109.5
H35A C35 H35B 109.5
H35A C35 H35C 109.5
H35B C35 H35C 109.5
C57 C58 H58A 109.5
C57 C58 H58B 109.5
C57 C58 H58C 109.5
H58A C58 H58B 109.5
H58A C58 H58C 109.5
H58B C58 H58C 109.5
C57 C59 H59A 109.5
C57 C59 H59B 109.5
C57 C59 H59C 109.5
H59A C59 H59B 109.5
H59A C59 H59C 109.5
H59B C59 H59C 109.5
C57 C60 H60A 109.5
C57 C60 H60B 109.5
C57 C60 H60C 109.5
H60A C60 H60B 109.5
H60A C60 H60C 109.5
H60B C60 H60C 109.5
C79 C78 C77 120(3)
C79 C78 C83 95(3)
C80 C78 C77 112(4)
C80 C78 C79 118(4)
C80 C78 C83 98(4)
C83 C78 C77 110(3)
C78 C79 H79A 109.5
C78 C79 H79B 109.5
C78 C79 H79C 109.5
H79A C79 H79B 109.5
H79A C79 H79C 109.5
H79B C79 H79C 109.5
C78 C80 H80A 109.5
C78 C80 H80B 109.5
C78 C80 H80C 109.5
H80A C80 H80B 109.5
H80A C80 H80C 109.5
H80B C80 H80C 109.5
C78 C83 H83A 109.5
C78 C83 H83B 109.5
C78 C83 H83C 109.5
H83A C83 H83B 109.5
H83A C83 H83C 109.5
H83B C83 H83C 109.5
C90 C91 H91A 109.5
C90 C91 H91B 109.5
C90 C91 H91C 109.5
H91A C91 H91B 109.5
H91A C91 H91C 109.5
H91B C91 H91C 109.5
C90 C92 H92A 109.5
C90 C92 H92B 109.5
C90 C92 H92C 109.5
H92A C92 H92B 109.5
H92A C92 H92C 109.5
H92B C92 H92C 109.5
C90 C93 H93A 109.5
C90 C93 H93B 109.5
C90 C93 H93C 109.5
H93A C93 H93B 109.5
H93A C93 H93C 109.5
H93B C93 H93C 109.5
C118 C119 H11J 109.5
C118 C119 H11K 109.5
C118 C119 H11L 109.5
H11J C119 H11K 109.5
H11J C119 H11L 109.5
H11K C119 H11L 109.5
C118 C120 H12D 109.5
C118 C120 H12E 109.5
C118 C120 H12F 109.5
H12D C120 H12E 109.5
H12D C120 H12F 109.5
H12E C120 H12F 109.5
C118 C200 H20D 109.5
C118 C200 H20E 109.5
C118 C200 H20F 109.5
H20D C200 H20E 109.5
H20D C200 H20F 109.5
H20E C200 H20F 109.5
O1 Ti1 Ti2 73.8(3)
O1 Ti1 Ti8 150.1(3)
O8 Ti1 O1 91.7(4)
O8 Ti1 Ti2 72.0(2)
O8 Ti1 Ti8 105.9(2)
O108 Ti1 O1 86.0(3)
O108 Ti1 O8 87.2(3)
O108 Ti1 Ti2 150.2(2)
O108 Ti1 Ti8 71.2(2)
O115 Ti1 O1 87.5(4)
O115 Ti1 O8 178.4(3)
O115 Ti1 O108 91.4(3)
O115 Ti1 Ti2 109.0(2)
O115 Ti1 Ti8 74.4(2)
Ti8 Ti1 Ti2 134.29(6)
O1A Ti1 O1 87(3)
O1A Ti1 O8 94.6(18)
O1A Ti1 O108 173(3)
O1A Ti1 O115 86.7(19)
O1A Ti1 Ti2 26.7(9)
O1A Ti1 Ti8 115(2)
O1A Ti1 O8A 99(3)
O8A Ti1 O1 174(2)
O8A Ti1 O8 86.0(16)
O8A Ti1 O108 88.4(18)
O8A Ti1 O115 94.7(16)
O8A Ti1 Ti2 110.6(12)
O8A Ti1 Ti8 27.3(9)
O2 Ti2 Ti1 71.5(3)
O2 Ti2 Ti3 149.5(3)
O9 Ti2 O2 91.1(4)
O9 Ti2 O22 88.0(4)
O9 Ti2 Ti1 73.1(3)
O9 Ti2 Ti3 109.1(3)
O15 Ti2 O2 85.5(4)
O15 Ti2 O9 176.2(4)
O15 Ti2 O22 90.0(4)
O15 Ti2 Ti1 107.4(3)
O15 Ti2 Ti3 73.4(2)
O22 Ti2 O2 85.8(4)
O22 Ti2 Ti1 149.7(2)
O22 Ti2 Ti3 72.7(2)
Ti3 Ti2 Ti1 135.48(6)
O1A Ti2 O2 87(3)
O1A Ti2 O9 94(2)
O1A Ti2 O15 88(2)
O1A Ti2 O22 173(3)
O1A Ti2 Ti1 26.7(9)
O1A Ti2 Ti3 113.1(16)
O2A Ti2 O2 172.2(7)
O2A Ti2 O9 96.7(7)
O2A Ti2 O15 86.7(6)
O2A Ti2 O22 94.9(7)
O2A Ti2 Ti1 110.3(6)
O2A Ti2 Ti3 26.3(6)
O2A Ti2 O1A 92(2)
O16 Ti3 O23 90.1(3)
O16 Ti3 O29 86.4(3)
O16 Ti3 O40 175.3(3)
O16 Ti3 Ti2 73.1(2)
O16 Ti3 Ti4 108.4(2)
O23 Ti3 O29 84.8(3)
O23 Ti3 Ti2 72.9(2)
O23 Ti3 Ti4 149.3(2)
O29 Ti3 Ti2 149.2(2)
O29 Ti3 Ti4 72.6(2)
O40 Ti3 O23 86.8(3)
O40 Ti3 O29 89.8(3)
O40 Ti3 Ti2 109.3(2)
O40 Ti3 Ti4 73.0(2)
Ti2 Ti3 Ti4 135.20(6)
O2A Ti3 O16 86.8(6)
O2A Ti3 O23 94.6(6)
O2A Ti3 O29 173.1(6)
O2A Ti3 O40 97.0(6)
O2A Ti3 Ti2 26.1(6)
O2A Ti3 Ti4 110.3(6)
O2A Ti3 O3A 88.4(13)
O3A Ti3 O16 93.2(12)
O3A Ti3 O23 175.7(9)
O3A Ti3 O29 92.6(10)
O3A Ti3 O40 89.8(11)
O3A Ti3 Ti2 110.8(9)
O3A Ti3 Ti4 26.4(9)
O30 Ti4 O48 85.2(3)
O30 Ti4 Ti3 73.0(2)
O30 Ti4 Ti5 149.6(2)
O41 Ti4 O30 90.0(3)
O41 Ti4 O48 87.5(3)
O41 Ti4 O55 174.3(3)
O41 Ti4 Ti3 72.67(19)
O41 Ti4 Ti5 110.0(2)
O48 Ti4 Ti3 150.2(2)
O48 Ti4 Ti5 73.54(19)
O55 Ti4 O30 85.6(3)
O55 Ti4 O48 88.5(3)
O55 Ti4 Ti3 109.4(2)
O55 Ti4 Ti5 72.7(2)
Ti5 Ti4 Ti3 133.75(6)
O3A Ti4 O30 92.5(11)
O3A Ti4 O41 89.9(11)
O3A Ti4 O48 176.5(9)
O3A Ti4 O55 93.9(12)
O3A Ti4 Ti3 26.4(8)
O3A Ti4 Ti5 109.5(9)
O3A Ti4 O4A 92.9(16)
O4A Ti4 O30 174.5(11)
O4A Ti4 O41 89.1(8)
O4A Ti4 O48 89.4(11)
O4A Ti4 O55 95.0(8)
O4A Ti4 Ti3 111.8(10)
O4A Ti4 Ti5 27.3(8)
O47 Ti5 O62 84.2(3)
O47 Ti5 Ti4 72.3(2)
O47 Ti5 Ti6 149.0(2)
O54 Ti5 O47 87.9(3)
O54 Ti5 O62 86.4(3)
O54 Ti5 O69 172.3(3)
O54 Ti5 Ti4 74.04(18)
O54 Ti5 Ti6 112.3(2)
O62 Ti5 Ti4 149.6(2)
O62 Ti5 Ti6 74.3(2)
O69 Ti5 O47 86.0(3)
O69 Ti5 O62 88.3(3)
O69 Ti5 Ti4 108.4(2)
O69 Ti5 Ti6 71.5(2)
Ti6 Ti5 Ti4 134.48(6)
O4A Ti5 O47 89.8(11)
O4A Ti5 O54 95.1(8)
O4A Ti5 O62 173.8(11)
O4A Ti5 O69 89.6(9)
O4A Ti5 Ti4 27.3(7)
O4A Ti5 Ti6 110.5(9)
O5A Ti5 O47 169.1(13)
O5A Ti5 O54 88.3(10)
O5A Ti5 O62 85.3(12)
O5A Ti5 O69 96.8(9)
O5A Ti5 Ti4 116.4(11)
O5A Ti5 Ti6 27.6(8)
O5A Ti5 O4A 100.7(17)
O61 Ti6 Ti5 71.8(2)
O61 Ti6 Ti7 148.9(2)
O68 Ti6 O61 87.6(4)
O68 Ti6 O76 86.1(4)
O68 Ti6 Ti5 74.7(2)
O68 Ti6 Ti7 112.3(2)
O76 Ti6 O61 84.0(3)
O76 Ti6 Ti5 149.4(2)
O76 Ti6 Ti7 74.2(2)
O88 Ti6 O61 87.4(4)
O88 Ti6 O68 173.9(4)
O88 Ti6 O76 89.9(4)
O88 Ti6 Ti5 107.0(2)
O88 Ti6 Ti7 70.9(2)
Ti5 Ti6 Ti7 135.06(6)
O5A Ti6 O61 87.4(12)
O5A Ti6 O68 97.8(10)
O5A Ti6 O76 170.5(13)
O5A Ti6 O88 85.5(10)
O5A Ti6 Ti5 27.6(8)
O5A Ti6 Ti7 111.9(10)
O6A Ti6 O61 172.4(9)
O6A Ti6 O68 91.4(9)
O6A Ti6 O76 88.4(9)
O6A Ti6 O88 93.1(9)
O6A Ti6 Ti5 115.2(8)
O6A Ti6 Ti7 26.7(8)
O6A Ti6 O5A 100.2(15)
O75 Ti7 O94 85.8(3)
O75 Ti7 O102 85.7(3)
O75 Ti7 Ti6 71.3(2)
O75 Ti7 Ti8 148.2(2)
O87 Ti7 O75 91.3(3)
O87 Ti7 O94 88.1(3)
O87 Ti7 O102 176.6(3)
O87 Ti7 Ti6 75.3(2)
O87 Ti7 Ti8 111.2(2)
O94 Ti7 Ti6 151.1(2)
O94 Ti7 Ti8 73.3(2)
O102 Ti7 O94 90.1(3)
O102 Ti7 Ti6 105.1(2)
O102 Ti7 Ti8 71.0(2)
Ti8 Ti7 Ti6 134.67(7)
O6A Ti7 O75 89.7(9)
O6A Ti7 O87 93.7(10)
O6A Ti7 O94 175.2(9)
O6A Ti7 O102 87.8(10)
O6A Ti7 Ti6 26.7(8)
O6A Ti7 Ti8 110.0(8)
O6A Ti7 O7A 98(3)
O7A Ti7 O75 172(3)
O7A Ti7 O87 88(2)
O7A Ti7 O94 86(3)
O7A Ti7 O102 94.5(19)
O7A Ti7 Ti6 116(2)
O7A Ti7 Ti8 27.3(9)
O95 Ti8 O109 86.4(3)
O95 Ti8 Ti1 150.4(2)
O95 Ti8 Ti7 71.4(2)
O101 Ti8 O95 89.5(3)
O101 Ti8 O109 88.8(3)
O101 Ti8 Ti1 111.7(2)
O101 Ti8 Ti7 74.7(2)
O109 Ti8 Ti1 74.2(2)
O109 Ti8 Ti7 152.2(2)
O116 Ti8 O95 87.5(3)
O116 Ti8 O101 176.9(3)
O116 Ti8 O109 90.5(3)
O116 Ti8 Ti1 70.9(2)
O116 Ti8 Ti7 104.7(2)
Ti7 Ti8 Ti1 132.58(6)
O7A Ti8 O95 89(3)
O7A Ti8 O101 95(2)
O7A Ti8 O109 174(3)
O7A Ti8 O116 86(3)
O7A Ti8 Ti1 108.2(16)
O7A Ti8 Ti7 27.2(9)
O7A Ti8 O8A 98(3)
O8A Ti8 O95 172(2)
O8A Ti8 O101 87.8(13)
O8A Ti8 O109 86(2)
O8A Ti8 O116 95.1(13)
O8A Ti8 Ti1 27.3(9)
O8A Ti8 Ti7 115.0(16)
Ti2 O1A Ti1 126.6(17)
Ti2 O2A Ti3 127.6(12)
Ti3 O3A Ti4 127.2(17)
Ti4 O4A Ti5 125.4(15)
Ti6 O5A Ti5 124.8(16)
Ti6 O6A Ti7 126.6(16)
Ti7 O7A Ti8 125.5(17)
Ti1 O8A Ti8 125.3(17)
C30 N2T H2TA 101.9
C30 N2T H2TB 101.9
C48 N2T C30 140.6(13)
C48 N2T H2TA 101.9
C48 N2T H2TB 101.9
H2TA N2T H2TB 104.7
C118 C1 H1A 109.5
C118 C1 H1B 109.5
C118 C1 H1C 109.5
H1A C1 H1B 109.5
H1A C1 H1C 109.5
H1B C1 H1C 109.5
C118 C2 H2A 109.5
C118 C2 H2B 109.5
C118 C2 H2C 109.5
H2A C2 H2B 109.5
H2A C2 H2C 109.5
H2B C2 H2C 109.5
C5T C3T H3TA 104.0
C5T C3T H3TB 104.0
C30 C3T C5T 133(2)
C30 C3T H3TA 104.0
C30 C3T H3TB 104.0
H3TA C3T H3TB 105.5
C8T C7T C48 129(2)
C8T C7T H7TA 105.1
C8T C7T H7TB 105.1
C48 C7T H7TA 105.1
C48 C7T H7TB 105.1
H7TA C7T H7TB 105.9
C118 C8 H8A 109.5
C118 C8 H8B 109.5
C118 C8 H8C 109.5
H8A C8 H8B 109.5
H8A C8 H8C 109.5
H8B C8 H8C 109.5
C37 C36 C31 108.0(18)
C37 C36 C38 113(2)
C38 C36 C31 106.7(17)
C39 C36 C31 105.4(17)
C39 C36 C37 112(2)
C39 C36 C38 112(2)
C36 C37 H37A 109.5
C36 C37 H37B 109.5
C36 C37 H37C 109.5
H37A C37 H37B 109.5
H37A C37 H37C 109.5
H37B C37 H37C 109.5
C36 C38 H38A 109.5
C36 C38 H38B 109.5
C36 C38 H38C 109.5
H38A C38 H38B 109.5
H38A C38 H38C 109.5
H38B C38 H38C 109.5
C36 C39 H39A 109.5
C36 C39 H39B 109.5
C36 C39 H39C 109.5
H39A C39 H39B 109.5
H39A C39 H39C 109.5
H39B C39 H39C 109.5
C57 C58A H58D 109.5
C57 C58A H58E 109.5
C57 C58A H58F 109.5
H58D C58A H58E 109.5
H58D C58A H58F 109.5
H58E C58A H58F 109.5
C57 C59A H59D 109.5
C57 C59A H59E 109.5
C57 C59A H59F 109.5
H59D C59A H59E 109.5
H59D C59A H59F 109.5
H59E C59A H59F 109.5
C57 C60A H60D 109.5
C57 C60A H60E 109.5
C57 C60A H60F 109.5
H60D C60A H60E 109.5
H60D C60A H60F 109.5
H60E C60A H60F 109.5
C77 C82 C84 91(3)
C85 C82 C77 114(2)
C85 C82 C84 107(3)
C86 C82 C77 108(2)
C86 C82 C84 130(3)
C86 C82 C85 106(3)
C82 C84 H84A 109.5
C82 C84 H84B 109.5
C82 C84 H84C 109.5
H84A C84 H84B 109.5
H84A C84 H84C 109.5
H84B C84 H84C 109.5
C82 C85 H85A 109.5
C82 C85 H85B 109.5
C82 C85 H85C 109.5
H85A C85 H85B 109.5
H85A C85 H85C 109.5
H85B C85 H85C 109.5
C82 C86 H86A 109.5
C82 C86 H86B 109.5
C82 C86 H86C 109.5
H86A C86 H86B 109.5
H86A C86 H86C 109.5
H86B C86 H86C 109.5
C90 C91A H91D 109.5
C90 C91A H91E 109.5
C90 C91A H91F 109.5
H91D C91A H91E 109.5
H91D C91A H91F 109.5
H91E C91A H91F 109.5
C90 C92A H92D 109.5
C90 C92A H92E 109.5
C90 C92A H92F 109.5
H92D C92A H92E 109.5
H92D C92A H92F 109.5
H92E C92A H92F 109.5
C90 C93A H93D 109.5
C90 C93A H93E 109.5
C90 C93A H93F 109.5
H93D C93A H93E 109.5
H93D C93A H93F 109.5
H93E C93A H93F 109.5
H0BA C0BA H0BB 109.5
H0BA C0BA H0BC 109.5
H0BB C0BA H0BC 109.5
C2BA C0BA H0BA 109.5
C2BA C0BA H0BB 109.5
C2BA C0BA H0BC 109.5
C9AA C4EA H4EA 120.0
C9AA C4EA C4BA 120.0
C4BA C4EA H4EA 120.0
C4EA C9AA H9AA 120.0
C2BA C9AA C4EA 120.0
C2BA C9AA H9AA 120.0
C9AA C2BA C0BA 119.3(12)
C9AA C2BA C1DA 120.0
C1DA C2BA C0BA 120.7(12)
C2BA C1DA H1DA 120.0
C9 C1DA C2BA 120.0
C9 C1DA H1DA 120.0
C1DA C9 H9 120.0
C1DA C9 C4BA 120.0
C4BA C9 H9 120.0
C4EA C4BA H4BA 120.0
C9 C4BA C4EA 120.0
C9 C4BA H4BA 120.0
H2AA C2AA H2AB 109.5
H2AA C2AA H2AC 109.5
H2AB C2AA H2AC 109.5
C6CA C2AA H2AA 109.5
C6CA C2AA H2AB 109.5
C6CA C2AA H2AC 109.5
C0AA C9CA H9CA 120.0
C0AA C9CA C7CA 120.0
C7CA C9CA H9CA 120.0
C9CA C0AA H0AA 120.0
C54 C0AA C9CA 120.0
C54 C0AA H0AA 120.0
C0AA C54 H54 120.0
C0AA C54 C1AA 120.0
C1AA C54 H54 120.0
C54 C1AA H1AA 120.0
C54 C1AA C6CA 120.0
C6CA C1AA H1AA 120.0
C1AA C6CA C2AA 119.9(12)
C7CA C6CA C2AA 120.1(12)
C7CA C6CA C1AA 120.0
C9CA C7CA H7CA 120.0
C6CA C7CA C9CA 120.0
C6CA C7CA H7CA 120.0

loop_
_geom_bond_atom_site_label_1
_geom_bond_atom_site_label_2
_geom_bond_distance
O1 C3 1.217(15)
O1 Cr1 1.971(8)
O1 Ti1 1.971(8)
O2 C3 1.265(18)
O2 Cr2 1.992(9)
O2 Ti2 1.992(9)
O8 C10 1.245(15)
O8 Cr1 1.967(7)
O8 Ti1 1.967(7)
O9 C10 1.232(14)
O9 Cr2 1.963(8)
O9 Ti2 1.963(8)
O15 C17 1.256(11)
O15 Cr2 1.960(8)
O15 Ti2 1.960(8)
O16 C17 1.253(11)
O16 Cr3 1.954(7)
O16 Ti3 1.954(7)
O22 C24 1.244(13)
O22 Cr2 1.976(8)
O22 Ti2 1.976(8)
O23 C24 1.224(12)
O23 Cr3 1.982(7)
O23 Ti3 1.982(7)
O29 C31 1.220(12)
O29 Cr3 1.991(7)
O29 Ti3 1.991(7)
O30 C31 1.254(12)
O30 Cr4 1.983(7)
O30 Ti4 1.983(7)
O40 C42 1.229(12)
O40 Cr3 1.973(7)
O40 Ti3 1.973(7)
O41 C42 1.252(11)
O41 Cr4 1.977(7)
O41 Ti4 1.977(7)
O47 C49 1.253(11)
O47 Cr5 1.997(7)
O47 Ti5 1.997(7)
O48 C49 1.211(11)
O48 Cr4 2.017(7)
O48 Ti4 2.017(7)
O54 C56 1.257(11)
O54 Cr5 1.975(6)
O54 Ti5 1.975(6)
O55 C56 1.239(12)
O55 Cr4 1.980(7)
O55 Ti4 1.980(7)
O61 C63 1.253(12)
O61 Cr6 2.003(7)
O61 Ti6 2.003(7)
O62 C63 1.229(11)
O62 Cr5 1.998(6)
O62 Ti5 1.998(6)
O68 C70 1.244(13)
O68 Cr6 1.974(9)
O68 Ti6 1.974(9)
O69 C70 1.245(12)
O69 Cr5 1.982(7)
O69 Ti5 1.982(7)
O75 C77 1.217(13)
O75 Cr7 1.971(7)
O75 Ti7 1.971(7)
O76 C77 1.270(14)
O76 Cr6 2.003(8)
O76 Ti6 2.003(8)
O87 C89 1.279(14)
O87 Cr7 1.967(7)
O87 Ti7 1.967(7)
O88 C89 1.260(15)
O88 Cr6 1.957(10)
O88 Ti6 1.957(10)
O94 C96 1.222(12)
O94 Cr7 1.982(7)
O94 Ti7 1.982(7)
O95 C96 1.236(12)
O95 Cr8 1.977(8)
O95 Ti8 1.977(8)
O101 C103 1.247(12)
O101 Cr8 1.967(7)
O101 Ti8 1.967(7)
O102 C103 1.241(13)
O102 Cr7 1.979(7)
O102 Ti7 1.979(7)
O108 C110 1.246(13)
O108 Cr1 1.967(7)
O108 Ti1 1.967(7)
O109 C110 1.248(13)
O109 Cr8 1.985(7)
O109 Ti8 1.985(7)
O115 C117 1.253(13)
O115 Cr1 1.967(7)
O115 Ti1 1.967(7)
O116 C117 1.254(13)
O116 Cr8 1.962(7)
O116 Ti8 1.962(7)
C3 C4 1.53(2)
C4 C5 1.68(3)
C4 C6 1.43(3)
C4 C7 1.42(2)
C5 H5A 0.9800
C5 H5B 0.9800
C5 H5C 0.9800
C5T H5TA 0.9800
C5T H5TB 0.9800
C5T H5TC 0.9800
C5T H5TD 0.9800
C5T H5TE 0.9800
C5T H5TF 0.9800
C5T C4T 1.342(15)
C5T C3T 1.358(16)
C6 H6A 0.9800
C6 H6B 0.9800
C6 H6C 0.9800
C7 H7A 0.9800
C7 H7B 0.9800
C7 H7C 0.9800
C8T H8TA 0.9800
C8T H8TB 0.9800
C8T H8TC 0.9800
C8T H8TD 0.9800
C8T H8TE 0.9800
C8T H8TF 0.9800
C8T C6T 1.366(15)
C8T C7T 1.355(16)
C10 C11 1.509(18)
C11 C12 1.52(2)
C11 C13 1.48(2)
C11 C14 1.50(2)
C12 H12A 0.9800
C12 H12B 0.9800
C12 H12C 0.9800
C13 H13A 0.9800
C13 H13B 0.9800
C13 H13C 0.9800
C14 H14A 0.9800
C14 H14B 0.9800
C14 H14C 0.9800
C17 C18 1.512(14)
C18 C19 1.509(18)
C18 C20 1.546(18)
C18 C21 1.466(18)
C19 H19A 0.9800
C19 H19B 0.9800
C19 H19C 0.9800
C20 H20A 0.9800
C20 H20B 0.9800
C20 H20C 0.9800
C21 H21A 0.9800
C21 H21B 0.9800
C21 H21C 0.9800
C24 C25 1.501(14)
C25 C26 1.428(19)
C25 C27 1.548(19)
C25 C28 1.505(18)
C26 H26A 0.9800
C26 H26B 0.9800
C26 H26C 0.9800
C27 H27A 0.9800
C27 H27B 0.9800
C27 H27C 0.9800
C28 H28A 0.9800
C28 H28B 0.9800
C28 H28C 0.9800
C30 H30B 0.9900
C30 H30A 0.9900
C30 H30C 0.9900
C30 H30D 0.9900
C30 N1T 1.341(10)
C30 C4T 1.346(14)
C30 N2T 1.341(10)
C30 C3T 1.345(16)
C31 C32 1.50(4)
C31 C36 1.55(3)
C42 C43 1.526(15)
C43 C44 1.534(19)
C43 C45 1.50(2)
C43 C46 1.448(18)
C44 H44A 0.9800
C44 H44B 0.9800
C44 H44C 0.9800
C45 H45A 0.9800
C45 H45B 0.9800
C45 H45C 0.9800
C46 H46A 0.9800
C46 H46B 0.9800
C46 H46C 0.9800
C48 H48A 0.9900
C48 H48B 0.9900
C48 H48C 0.9900
C48 H48D 0.9900
C48 N1T 1.342(10)
C48 C6T 1.350(15)
C48 N2T 1.341(10)
C48 C7T 1.355(16)
C49 C50 1.518(14)
C50 C51 1.452(17)
C50 C52 1.511(19)
C50 C53 1.455(17)
C51 H51A 0.9800
C51 H51B 0.9800
C51 H51C 0.9800
C52 H52A 0.9800
C52 H52B 0.9800
C52 H52C 0.9800
C53 H53A 0.9800
C53 H53B 0.9800
C53 H53C 0.9800
C56 C57 1.537(13)
C57 C58 1.518(16)
C57 C59 1.510(16)
C57 C60 1.519(15)
C57 C58A 1.515(15)
C57 C59A 1.515(15)
C57 C60A 1.517(15)
C63 C64 1.512(13)
C64 C65 1.496(17)
C64 C66 1.524(16)
C64 C67 1.521(15)
C65 H65A 0.9800
C65 H65B 0.9800
C65 H65C 0.9800
C66 H66A 0.9800
C66 H66B 0.9800
C66 H66C 0.9800
C67 H67A 0.9800
C67 H67B 0.9800
C67 H67C 0.9800
C70 C71 1.515(16)
C71 C72 1.523(18)
C71 C73 1.50(2)
C71 C74 1.52(2)
C72 H72A 0.9800
C72 H72B 0.9800
C72 H72C 0.9800
C73 H73A 0.9800
C73 H73B 0.9800
C73 H73C 0.9800
C74 H74A 0.9800
C74 H74B 0.9800
C74 H74C 0.9800
C77 C78 1.57(4)
C77 C82 1.62(3)
C89 C90 1.530(18)
C90 C91 1.527(16)
C90 C92 1.529(16)
C90 C93 1.532(17)
C90 C91A 1.527(19)
C90 C92A 1.533(19)
C90 C93A 1.529(19)
C96 C97 1.539(15)
C97 C98 1.52(2)
C97 C99 1.517(18)
C97 C100 1.515(16)
C98 H98A 0.9800
C98 H98B 0.9800
C98 H98C 0.9800
C99 H99A 0.9800
C99 H99B 0.9800
C99 H99C 0.9800
C100 H10A 0.9800
C100 H10B 0.9800
C100 H10C 0.9800
C103 C104 1.552(15)
C104 C105 1.49(2)
C104 C106 1.552(19)
C104 C107 1.53(2)
C105 H10D 0.9800
C105 H10E 0.9800
C105 H10F 0.9800
C106 H10G 0.9800
C106 H10H 0.9800
C106 H10I 0.9800
C107 H10J 0.9800
C107 H10K 0.9800
C107 H10L 0.9800
C110 C111 1.500(15)
C111 C112 1.51(2)
C111 C113 1.46(2)
C111 C114 1.504(19)
C112 H11A 0.9800
C112 H11B 0.9800
C112 H11C 0.9800
C113 H11D 0.9800
C113 H11E 0.9800
C113 H11F 0.9800
C114 H11G 0.9800
C114 H11H 0.9800
C114 H11I 0.9800
C117 C118 1.526(17)
C118 C119 1.554(16)
C118 C120 1.541(16)
C118 C200 1.570(16)
C118 C1 1.574(14)
C118 C2 1.560(15)
C118 C8 1.531(15)
Cr1 F1 1.917(12)
Cr1 F8 1.900(11)
Cr2 F1 1.881(13)
Cr2 F2 1.920(10)
Cr3 F2 1.884(9)
Cr3 F3 1.877(11)
Cr4 F3 1.878(12)
Cr4 F4 1.877(10)
Cr5 F4 1.861(11)
Cr5 F5 1.872(11)
Cr6 F5 1.885(11)
Cr6 F6 1.873(11)
Cr7 F6 1.905(11)
Cr7 F7 1.885(13)
Cr8 F7 1.911(12)
Cr8 F8 1.906(12)
N1T H1TA 0.9100
N1T H1TB 0.9100
C4T H4TA 0.9900
C4T H4TB 0.9900
C6T H6TA 0.9900
C6T H6TB 0.9900
C32 C33 1.509(17)
C32 C34 1.507(17)
C32 C35 1.508(17)
C33 H33A 0.9800
C33 H33B 0.9800
C33 H33C 0.9800
C34 H34A 0.9800
C34 H34B 0.9800
C34 H34C 0.9800
C35 H35A 0.9800
C35 H35B 0.9800
C35 H35C 0.9800
C58 H58A 0.9800
C58 H58B 0.9800
C58 H58C 0.9800
C59 H59A 0.9800
C59 H59B 0.9800
C59 H59C 0.9800
C60 H60A 0.9800
C60 H60B 0.9800
C60 H60C 0.9800
C78 C79 1.43(6)
C78 C80 1.39(6)
C78 C83 1.47(5)
C79 H79A 0.9800
C79 H79B 0.9800
C79 H79C 0.9800
C80 H80A 0.9800
C80 H80B 0.9800
C80 H80C 0.9800
C83 H83A 0.9800
C83 H83B 0.9800
C83 H83C 0.9800
C91 H91A 0.9800
C91 H91B 0.9800
C91 H91C 0.9800
C92 H92A 0.9800
C92 H92B 0.9800
C92 H92C 0.9800
C93 H93A 0.9800
C93 H93B 0.9800
C93 H93C 0.9800
C119 H11J 0.9800
C119 H11K 0.9800
C119 H11L 0.9800
C120 H12D 0.9800
C120 H12E 0.9800
C120 H12F 0.9800
C200 H20D 0.9800
C200 H20E 0.9800
C200 H20F 0.9800
Ti1 Ti2 3.363(3)
Ti1 Ti8 3.347(2)
Ti1 O1A 1.883(18)
Ti1 O8A 1.883(18)
Ti2 Ti3 3.352(3)
Ti2 O1A 1.882(18)
Ti2 O2A 1.860(14)
Ti3 Ti4 3.366(2)
Ti3 O2A 1.876(13)
Ti3 O3A 1.877(17)
Ti4 Ti5 3.350(2)
Ti4 O3A 1.881(17)
Ti4 O4A 1.883(16)
Ti5 Ti6 3.333(2)
Ti5 O4A 1.887(16)
Ti5 O5A 1.882(17)
Ti6 Ti7 3.357(2)
Ti6 O5A 1.880(17)
Ti6 O6A 1.879(16)
Ti7 Ti8 3.341(2)
Ti7 O6A 1.879(17)
Ti7 O7A 1.879(18)
Ti8 O7A 1.879(18)
Ti8 O8A 1.885(18)
N2T H2TA 0.9100
N2T H2TB 0.9100
C1 H1A 0.9800
C1 H1B 0.9800
C1 H1C 0.9800
C2 H2A 0.9800
C2 H2B 0.9800
C2 H2C 0.9800
C3T H3TA 0.9900
C3T H3TB 0.9900
C7T H7TA 0.9900
C7T H7TB 0.9900
C8 H8A 0.9800
C8 H8B 0.9800
C8 H8C 0.9800
C36 C37 1.510(16)
C36 C38 1.517(16)
C36 C39 1.509(16)
C37 H37A 0.9800
C37 H37B 0.9800
C37 H37C 0.9800
C38 H38A 0.9800
C38 H38B 0.9800
C38 H38C 0.9800
C39 H39A 0.9800
C39 H39B 0.9800
C39 H39C 0.9800
C58A H58D 0.9800
C58A H58E 0.9800
C58A H58F 0.9800
C59A H59D 0.9800
C59A H59E 0.9800
C59A H59F 0.9800
C60A H60D 0.9800
C60A H60E 0.9800
C60A H60F 0.9800
C82 C84 1.72(6)
C82 C85 1.53(5)
C82 C86 1.48(4)
C84 H84A 0.9800
C84 H84B 0.9800
C84 H84C 0.9800
C85 H85A 0.9800
C85 H85B 0.9800
C85 H85C 0.9800
C86 H86A 0.9800
C86 H86B 0.9800
C86 H86C 0.9800
C91A H91D 0.9800
C91A H91E 0.9800
C91A H91F 0.9800
C92A H92D 0.9800
C92A H92E 0.9800
C92A H92F 0.9800
C93A H93D 0.9800
C93A H93E 0.9800
C93A H93F 0.9800
C0BA H0BA 0.9800
C0BA H0BB 0.9800
C0BA H0BC 0.9800
C0BA C2BA 1.432(13)
C4EA H4EA 0.9500
C4EA C9AA 1.3900
C4EA C4BA 1.3900
C9AA H9AA 0.9500
C9AA C2BA 1.3900
C2BA C1DA 1.3900
C1DA H1DA 0.9500
C1DA C9 1.3900
C9 H9 0.9500
C9 C4BA 1.3900
C4BA H4BA 0.9500
C2AA H2AA 0.9800
C2AA H2AB 0.9800
C2AA H2AC 0.9800
C2AA C6CA 1.433(13)
C9CA H9CA 0.9500
C9CA C0AA 1.3900
C9CA C7CA 1.3900
C0AA H0AA 0.9500
C0AA C54 1.3900
C54 H54 0.9500
C54 C1AA 1.3900
C1AA H1AA 0.9500
C1AA C6CA 1.3900
C6CA C7CA 1.3900
C7CA H7CA 0.9500

loop_
_geom_torsion_atom_site_label_1
_geom_torsion_atom_site_label_2
_geom_torsion_atom_site_label_3
_geom_torsion_atom_site_label_4
_geom_torsion
O1 C3 C4 C5 -86.2(17)
O1 C3 C4 C6 161.8(17)
O1 C3 C4 C7 27(3)
O1 Ti1 O1A Ti2 60(6)
O2 C3 C4 C5 96(2)
O2 C3 C4 C6 -16(3)
O2 C3 C4 C7 -150.4(18)
O2 Cr2 F1 Cr1 -38(2)
O2 Ti2 O1A Ti1 -52(6)
O8 C10 C11 C12 161.3(15)
O8 C10 C11 C13 -77.2(18)
O8 C10 C11 C14 38(2)
O8 Cr1 F8 Cr8 121.6(15)
O8 Ti1 O1A Ti2 -32(6)
O8 Ti1 O8A Ti8 137(4)
O9 C10 C11 C12 -20(2)
O9 C10 C11 C13 101.8(18)
O9 C10 C11 C14 -142.8(16)
O9 Cr2 F1 Cr1 53(2)
O9 Ti2 O1A Ti1 39(6)
O9 Ti2 O2A Ti3 -120.4(11)
O15 C17 C18 C19 -159.0(12)
O15 C17 C18 C20 83.9(14)
O15 C17 C18 C21 -36.5(16)
O15 Cr2 F1 Cr1 -123(2)
O15 Ti2 O1A Ti1 -138(6)
O15 Ti2 O2A Ti3 57.9(12)
O16 C17 C18 C19 24.4(15)
O16 C17 C18 C20 -92.7(14)
O16 C17 C18 C21 146.9(12)
O16 Cr3 F2 Cr2 -39.4(6)
O16 Cr3 F3 Cr4 133.1(12)
O16 Ti3 O2A Ti2 -56.7(11)
O16 Ti3 O3A Ti4 127(2)
O22 C24 C25 C26 -160.8(13)
O22 C24 C25 C27 76.0(15)
O22 C24 C25 C28 -38.2(16)
O22 Ti2 O2A Ti3 -31.8(12)
O23 C24 C25 C26 19.0(18)
O23 C24 C25 C27 -104.3(14)
O23 C24 C25 C28 141.5(12)
O23 Cr3 F2 Cr2 50.8(6)
O23 Ti3 O2A Ti2 33.2(12)
O29 C31 C32 C33 -107(2)
O29 C31 C32 C34 12(3)
O29 C31 C32 C35 133.9(18)
O29 C31 C36 C37 -176.8(18)
O29 C31 C36 C38 62(2)
O29 C31 C36 C39 -57(2)
O29 Cr3 F3 Cr4 46.8(12)
O29 Ti3 O3A Ti4 40(3)
O30 C31 C32 C33 68(2)
O30 C31 C32 C34 -172.9(17)
O30 C31 C32 C35 -51(2)
O30 C31 C36 C37 11(2)
O30 C31 C36 C38 -110.6(19)
O30 C31 C36 C39 130.3(18)
O30 Cr4 F3 Cr3 -48.4(12)
O30 Ti4 O3A Ti3 -42(3)
O40 C42 C43 C44 40.6(17)
O40 C42 C43 C45 -62.0(17)
O40 C42 C43 C46 161.2(13)
O40 Cr3 F2 Cr2 137.5(6)
O40 Cr3 F3 Cr4 -43.1(13)
O40 Ti3 O2A Ti2 120.5(11)
O40 Ti3 O3A Ti4 -50(3)
O41 C42 C43 C44 -142.6(12)
O41 C42 C43 C45 114.7(14)
O41 C42 C43 C46 -22.1(19)
O41 Cr4 F3 Cr3 41.7(13)
O41 Cr4 F4 Cr5 -131.6(10)
O41 Ti4 O3A Ti3 48(3)
O41 Ti4 O4A Ti5 -141(2)
O47 C49 C50 C51 -33.1(16)
O47 C49 C50 C52 79.7(14)
O47 C49 C50 C53 -160.2(13)
O47 Cr5 F4 Cr4 39.2(11)
O47 Ti5 O4A Ti4 49(2)
O47 Ti5 O5A Ti6 81(5)
O48 C49 C50 C51 150.6(12)
O48 C49 C50 C52 -96.5(13)
O48 C49 C50 C53 23.6(17)
O48 Cr4 F4 Cr5 -44.0(11)
O48 Ti4 O4A Ti5 -53(2)
O54 C56 C57 C58 8(2)
O54 C56 C57 C59 129.7(19)
O54 C56 C57 C60 -110(2)
O54 C56 C57 C58A 47.0(17)
O54 C56 C57 C59A 164.9(18)
O54 C56 C57 C60A -67.2(19)
O54 Cr5 F4 Cr4 -48.7(11)
O54 Cr5 F5 Cr6 131.1(8)
O54 Ti5 O4A Ti4 -39(2)
O54 Ti5 O5A Ti6 151(2)
O55 C56 C57 C58 -175(2)
O55 C56 C57 C59 -53(2)
O55 C56 C57 C60 67(2)
O55 C56 C57 C58A -135.7(16)
O55 C56 C57 C59A -18(2)
O55 C56 C57 C60A 110.1(18)
O55 Cr4 F3 Cr3 -134.0(12)
O55 Cr4 F4 Cr5 44.5(11)
O55 Ti4 O3A Ti3 -128(2)
O55 Ti4 O4A Ti5 35(2)
O61 C63 C64 C65 115.4(12)
O61 C63 C64 C66 -5.9(16)
O61 C63 C64 C67 -126.9(13)
O61 Cr6 F5 Cr5 -33.4(9)
O61 Ti6 O5A Ti5 -54(2)
O62 C63 C64 C65 -68.7(13)
O62 C63 C64 C66 170.1(11)
O62 C63 C64 C67 49.0(16)
O62 Cr5 F5 Cr6 44.3(9)
O62 Ti5 O5A Ti6 65(2)
O68 C70 C71 C72 -43.9(17)
O68 C70 C71 C73 -167.3(14)
O68 C70 C71 C74 72.7(16)
O68 Cr6 F5 Cr5 54.2(9)
O68 Cr6 F6 Cr7 -132.6(9)
O68 Ti6 O5A Ti5 33(3)
O68 Ti6 O6A Ti7 -142.6(19)
O69 C70 C71 C72 138.9(12)
O69 C70 C71 C73 15.4(19)
O69 C70 C71 C74 -104.5(15)
O69 Cr5 F4 Cr4 125.4(10)
O69 Cr5 F5 Cr6 -44.1(9)
O69 Ti5 O4A Ti4 135(2)
O69 Ti5 O5A Ti6 -23(3)
O75 C77 C78 C79 54(4)
O75 C77 C78 C80 -162(3)
O75 C77 C78 C83 -54(4)
O75 C77 C82 C84 128(2)
O75 C77 C82 C85 -122(2)
O75 C77 C82 C86 -5(4)
O75 Ti7 O6A Ti6 45.3(19)
O76 C77 C78 C79 -111(3)
O76 C77 C78 C80 34(5)
O76 C77 C78 C83 141(3)
O76 C77 C82 C84 -73(3)
O76 C77 C82 C85 37(3)
O76 C77 C82 C86 154(3)
O76 Cr6 F6 Cr7 -46.3(10)
O76 Ti6 O6A Ti7 -56.5(19)
O87 C89 C90 C91 -102.8(19)
O87 C89 C90 C92 129(2)
O87 C89 C90 C93 12(2)
O87 C89 C90 C91A -54(4)
O87 C89 C90 C92A 174(3)
O87 C89 C90 C93A 51(4)
O87 Cr7 F7 Cr8 134(3)
O87 Ti7 O6A Ti6 -46(2)
O87 Ti7 O7A Ti8 148(7)
O88 C89 C90 C91 70(2)
O88 C89 C90 C92 -58(2)
O88 C89 C90 C93 -175(2)
O88 C89 C90 C91A 119(4)
O88 C89 C90 C92A -13(4)
O88 C89 C90 C93A -136(4)
O88 Cr6 F5 Cr5 -121.1(9)
O88 Cr6 F6 Cr7 43.7(9)
O88 Ti6 O5A Ti5 -142(2)
O88 Ti6 O6A Ti7 33(2)
O94 C96 C97 C98 -24.1(16)
O94 C96 C97 C99 93.3(15)
O94 C96 C97 C100 -145.9(12)
O94 Cr7 F7 Cr8 46(3)
O94 Ti7 O7A Ti8 60(7)
O95 C96 C97 C98 158.6(12)
O95 C96 C97 C99 -84.1(14)
O95 C96 C97 C100 36.8(16)
O95 Ti8 O7A Ti7 -47(7)
O101 C103 C104 C105 -140.1(13)
O101 C103 C104 C106 103.4(14)
O101 C103 C104 C107 -16.5(15)
O101 Ti8 O7A Ti7 42(7)
O101 Ti8 O8A Ti1 -152(4)
O102 C103 C104 C105 42.8(16)
O102 C103 C104 C106 -73.6(15)
O102 C103 C104 C107 166.5(11)
O102 Cr7 F7 Cr8 -44(3)
O102 Ti7 O6A Ti6 131(2)
O102 Ti7 O7A Ti8 -30(7)
O108 C110 C111 C112 152.5(13)
O108 C110 C111 C113 -85.7(16)
O108 C110 C111 C114 32.9(18)
O108 Cr1 F8 Cr8 34.3(16)
O108 Ti1 O8A Ti8 50(4)
O109 C110 C111 C112 -28.1(18)
O109 C110 C111 C113 93.7(16)
O109 C110 C111 C114 -147.6(13)
O109 Ti8 O8A Ti1 -63(4)
O115 C117 C118 C119 52(2)
O115 C117 C118 C120 -168(2)
O115 C117 C118 C200 -54(2)
O115 C117 C118 C1 127.1(13)
O115 C117 C118 C2 -121.3(15)
O115 C117 C118 C8 8(2)
O115 Cr1 F8 Cr8 -57.0(15)
O115 Ti1 O1A Ti2 147(6)
O115 Ti1 O8A Ti8 -42(4)
O116 C117 C118 C119 -128(2)
O116 C117 C118 C120 11(3)
O116 C117 C118 C200 124.9(18)
O116 C117 C118 C1 -53.4(15)
O116 C117 C118 C2 58.2(16)
O116 C117 C118 C8 -172.4(15)
O116 Ti8 O7A Ti7 -135(7)
O116 Ti8 O8A Ti1 27(4)
Cr1 O1 C3 O2 -8(2)
Cr1 O1 C3 C4 174.8(11)
Cr1 O8 C10 O9 7(2)
Cr1 O8 C10 C11 -174.5(10)
Cr1 O108 C110 O109 -14(2)
Cr1 O108 C110 C111 165.3(9)
Cr1 O115 C117 O116 -10.7(17)
Cr1 O115 C117 C118 168.6(8)
Cr2 O2 C3 O1 22(3)
Cr2 O2 C3 C4 -160.1(12)
Cr2 O9 C10 O8 8(2)
Cr2 O9 C10 C11 -171.0(11)
Cr2 O15 C17 O16 2.9(16)
Cr2 O15 C17 C18 -173.5(8)
Cr2 O22 C24 O23 8(2)
Cr2 O22 C24 C25 -172.3(9)
Cr3 O16 C17 O15 -0.4(16)
Cr3 O16 C17 C18 176.0(7)
Cr3 O23 C24 O22 -5.2(18)
Cr3 O23 C24 C25 175.1(8)
Cr3 O29 C31 O30 -11.8(19)
Cr3 O29 C31 C32 162.4(14)
Cr3 O40 C42 O41 -6(2)
Cr3 O40 C42 C43 170.7(9)
Cr4 O30 C31 O29 8.3(19)
Cr4 O30 C31 C32 -166.2(14)
Cr4 O41 C42 O40 2.8(19)
Cr4 O41 C42 C43 -173.7(8)
Cr4 O48 C49 O47 0.4(17)
Cr4 O48 C49 C50 176.4(8)
Cr4 O55 C56 O54 -0.5(18)
Cr4 O55 C56 C57 -177.5(7)
Cr5 O47 C49 O48 -10.4(17)
Cr5 O47 C49 C50 173.6(8)
Cr5 O54 C56 O55 -7.7(16)
Cr5 O54 C56 C57 169.3(6)
Cr5 O62 C63 O61 2.1(18)
Cr5 O62 C63 C64 -173.5(8)
Cr5 O69 C70 O68 4.1(17)
Cr5 O69 C70 C71 -178.9(8)
Cr6 O61 C63 O62 20.0(19)
Cr6 O61 C63 C64 -164.4(9)
Cr6 O68 C70 O69 15.5(17)
Cr6 O68 C70 C71 -161.5(9)
Cr6 O76 C77 O75 -11(3)
Cr6 O76 C77 C78 152(3)
Cr6 O88 C89 O87 -16(2)
Cr6 O88 C89 C90 171.9(8)
Cr7 O75 C77 O76 -12(3)
Cr7 O75 C77 C78 -176(2)
Cr7 O87 C89 O88 -8.4(19)
Cr7 O87 C89 C90 163.6(8)
Cr7 O94 C96 O95 14.0(18)
Cr7 O94 C96 C97 -163.1(8)
Cr7 O102 C103 O101 12.1(17)
Cr7 O102 C103 C104 -171.2(8)
Cr8 O95 C96 O94 12.4(18)
Cr8 O95 C96 C97 -170.5(8)
Cr8 O101 C103 O102 11.4(16)
Cr8 O101 C103 C104 -165.4(8)
Cr8 O109 C110 O108 -12.5(19)
Cr8 O109 C110 C111 168.1(9)
Cr8 O116 C117 O115 -17.4(18)
Cr8 O116 C117 C118 163.2(8)
F1 Cr1 F8 Cr8 -148.0(18)
F2 Cr2 F1 Cr1 142(2)
F2 Cr3 F3 Cr4 -131.8(12)
F3 Cr3 F2 Cr2 -130.6(8)
F3 Cr4 F4 Cr5 136.1(11)
F4 Cr4 F3 Cr3 134.9(12)
F4 Cr5 F5 Cr6 -137.8(10)
F5 Cr5 F4 Cr4 -143.7(11)
F5 Cr6 F6 Cr7 137.2(10)
F6 Cr6 F5 Cr5 148.5(10)
F6 Cr7 F7 Cr8 -136(3)
N1T C30 C4T C5T -178(4)
N1T C48 C6T C8T 172(4)
C4T C30 N1T C48 178(4)
C6T C48 N1T C30 168(5)
Ti1 O1 C3 O2 -8(2)
Ti1 O1 C3 C4 174.8(11)
Ti1 O8 C10 O9 7(2)
Ti1 O8 C10 C11 -174.5(10)
Ti1 O108 C110 O109 -14(2)
Ti1 O108 C110 C111 165.3(9)
Ti1 O115 C117 O116 -10.7(17)
Ti1 O115 C117 C118 168.6(8)
Ti1 Ti2 O2A Ti3 165.2(9)
Ti1 Ti8 O7A Ti7 157(6)
Ti2 O2 C3 O1 22(3)
Ti2 O2 C3 C4 -160.1(12)
Ti2 O9 C10 O8 8(2)
Ti2 O9 C10 C11 -171.0(11)
Ti2 O15 C17 O16 2.9(16)
Ti2 O15 C17 C18 -173.5(8)
Ti2 O22 C24 O23 8(2)
Ti2 O22 C24 C25 -172.3(9)
Ti2 Ti1 O8A Ti8 -154(3)
Ti2 Ti3 O3A Ti4 -160(2)
Ti3 O16 C17 O15 -0.4(16)
Ti3 O16 C17 C18 176.0(7)
Ti3 O23 C24 O22 -5.2(18)
Ti3 O23 C24 C25 175.1(8)
Ti3 O29 C31 O30 -11.8(19)
Ti3 O29 C31 C36 176.5(11)
Ti3 O40 C42 O41 -6(2)
Ti3 O40 C42 C43 170.7(9)
Ti3 Ti2 O1A Ti1 151(5)
Ti3 Ti4 O4A Ti5 148.1(18)
Ti4 O30 C31 O29 8.3(19)
Ti4 O30 C31 C36 179.7(11)
Ti4 O41 C42 O40 2.8(19)
Ti4 O41 C42 C43 -173.7(8)
Ti4 O48 C49 O47 0.4(17)
Ti4 O48 C49 C50 176.4(8)
Ti4 O55 C56 O54 -0.5(18)
Ti4 O55 C56 C57 -177.5(7)
Ti4 Ti3 O2A Ti2 -165.1(9)
Ti4 Ti5 O5A Ti6 -138(2)
Ti5 O47 C49 O48 -10.4(17)
Ti5 O47 C49 C50 173.6(8)
Ti5 O54 C56 O55 -7.7(16)
Ti5 O54 C56 C57 169.3(6)
Ti5 O62 C63 O61 2.1(18)
Ti5 O62 C63 C64 -173.5(8)
Ti5 O69 C70 O68 4.1(17)
Ti5 O69 C70 C71 -178.9(8)
Ti5 Ti4 O3A Ti3 159(2)
Ti5 Ti6 O6A Ti7 143.7(15)
Ti6 O61 C63 O62 20.0(19)
Ti6 O61 C63 C64 -164.4(9)
Ti6 O68 C70 O69 15.5(17)
Ti6 O68 C70 C71 -161.5(9)
Ti6 O76 C77 O75 -11(3)
Ti6 O76 C77 C82 -168.1(19)
Ti6 O88 C89 O87 -16(2)
Ti6 O88 C89 C90 171.9(8)
Ti6 Ti5 O4A Ti4 -155.3(18)
Ti6 Ti7 O7A Ti8 -139(5)
Ti7 O75 C77 O76 -12(3)
Ti7 O75 C77 C82 143(2)
Ti7 O87 C89 O88 -8.4(19)
Ti7 O87 C89 C90 163.6(8)
Ti7 O94 C96 O95 14.0(18)
Ti7 O94 C96 C97 -163.1(8)
Ti7 O102 C103 O101 12.1(17)
Ti7 O102 C103 C104 -171.2(8)
Ti7 Ti6 O5A Ti5 151(2)
Ti7 Ti8 O8A Ti1 136(3)
Ti8 O95 C96 O94 12.4(18)
Ti8 O95 C96 C97 -170.5(8)
Ti8 O101 C103 O102 11.4(16)
Ti8 O101 C103 C104 -165.4(8)
Ti8 O109 C110 O108 -12.5(19)
Ti8 O109 C110 C111 168.1(9)
Ti8 O116 C117 O115 -17.4(18)
Ti8 O116 C117 C118 163.2(8)
Ti8 Ti1 O1A Ti2 -142(5)
Ti8 Ti7 O6A Ti6 -160.2(16)
O1A Ti1 O8A Ti8 -129(4)
O1A Ti2 O2A Ti3 146(3)
O2A Ti2 O1A Ti1 135(6)
O2A Ti3 O3A Ti4 -147(3)
O3A Ti3 O2A Ti2 -150.0(17)
O3A Ti4 O4A Ti5 129(2)
O4A Ti4 O3A Ti3 137(3)
O4A Ti5 O5A Ti6 -114(2)
O5A Ti5 O4A Ti4 -128(2)
O5A Ti6 O6A Ti7 119(2)
O6A Ti6 O5A Ti5 126(2)
O6A Ti7 O7A Ti8 -118(7)
O7A Ti7 O6A Ti6 -135(3)
O7A Ti8 O8A Ti1 114(5)
O8A Ti1 O1A Ti2 -119(6)
O8A Ti8 O7A Ti7 130(6)
N2T C30 C3T C5T 169(4)
N2T C48 C7T C8T 155(4)
C3T C30 N2T C48 168(6)
C7T C48 N2T C30 149(5)
C0BA C2BA C1DA C9 179.8(9)
C4EA C9AA C2BA C0BA -179.8(9)
C4EA C9AA C2BA C1DA 0.0
C9AA C4EA C4BA C9 0.0
C9AA C2BA C1DA C9 0.0
C2BA C1DA C9 C4BA 0.0
C1DA C9 C4BA C4EA 0.0
C4BA C4EA C9AA C2BA 0.0
C2AA C6CA C7CA C9CA 179.9(7)
C9CA C0AA C54 C1AA 0.0
C0AA C9CA C7CA C6CA 0.0
C0AA C54 C1AA C6CA 0.0
C54 C1AA C6CA C2AA -179.9(7)
C54 C1AA C6CA C7CA 0.0
C1AA C6CA C7CA C9CA 0.0
C7CA C9CA C0AA C54 0.0
